data_7108530
loop_
_publ_author_name
'Xin He'
'Cai-Yan Gao'
'Liang Zhao'
'Mei-Xiang Wang'

_publ_section_title
;
 Designed synthesis of a metal cluster-pillared coordination cage
;
_journal_name_full Chem.Commun.
_journal_page_first 10877
_journal_paper_doi 10.1039/c2cc36250c
_journal_volume 48
_journal_year 2012
_chemical_formula_sum 'C291.5 H269 Ag20.5 Cl2 F43.5 N84 O48 S14.5'
_chemical_formula_weight 9290.51
_chemical_name_systematic
;
?
;
_space_group_IT_number 14
_symmetry_cell_setting monoclinic
_symmetry_space_group_name_Hall '-P 2yn'
_symmetry_space_group_name_H-M 'P 1 21/n 1'
_atom_sites_solution_hydrogens geom
_atom_sites_solution_primary direct
_atom_sites_solution_secondary difmap
_audit_creation_method SHELXL-97
_cell_angle_alpha 90.00
_cell_angle_beta 100.51(3)
_cell_angle_gamma 90.00
_cell_formula_units_Z 4
_cell_length_a 35.365(7)
_cell_length_b 21.793(4)
_cell_length_c 50.072(10)
_cell_measurement_reflns_used 79334
_cell_measurement_temperature 173(2)
_cell_measurement_theta_max 25.3474
_cell_measurement_theta_min 0.9222
_cell_volume 37944(13)
_computing_cell_refinement 'CrystalClear (Rigaku Inc., 2008)'
_computing_data_collection 'CrystalClear (Rigaku Inc., 2008)'
_computing_data_reduction 'CrystalClear (Rigaku Inc., 2008)'
_computing_publication_material 'SHELX-97 (Sheldrick, 1997)'
_computing_structure_refinement 'SHELX-97 (Sheldrick, 1997)'
_computing_structure_solution 'SHELX-97 (Sheldrick, 1997)'
_diffrn_ambient_temperature 173(2)
_diffrn_measured_fraction_theta_full 0.997
_diffrn_measured_fraction_theta_max 0.997
_diffrn_measurement_device_type 'MM007HF + CCD (Saturn724+)'
_diffrn_measurement_method '\w scans at fixed \c = 45\%'
_diffrn_radiation_monochromator Confocal
_diffrn_radiation_source 'Rotating Anode'
_diffrn_radiation_type MoK\a
_diffrn_radiation_wavelength 0.71073
_diffrn_reflns_av_R_equivalents 0.0795
_diffrn_reflns_av_sigmaI/netI 0.0961
_diffrn_reflns_limit_h_max 42
_diffrn_reflns_limit_h_min -40
_diffrn_reflns_limit_k_max 25
_diffrn_reflns_limit_k_min -25
_diffrn_reflns_limit_l_max 59
_diffrn_reflns_limit_l_min -55
_diffrn_reflns_number 197711
_diffrn_reflns_theta_full 25.01
_diffrn_reflns_theta_max 25.01
_diffrn_reflns_theta_min 1.25
_exptl_absorpt_coefficient_mu 1.219
_exptl_absorpt_correction_T_max 1.0000
_exptl_absorpt_correction_T_min 0.7080
_exptl_absorpt_correction_type multi-scan
_exptl_crystal_colour Pale-yellow
_exptl_crystal_density_diffrn 1.626
_exptl_crystal_density_method 'not measured'
_exptl_crystal_description Block
_exptl_crystal_F_000 18444
_exptl_crystal_size_max 0.20
_exptl_crystal_size_mid 0.17
_exptl_crystal_size_min 0.12
_refine_diff_density_max 1.785
_refine_diff_density_min -1.608
_refine_diff_density_rms 0.221
_refine_ls_extinction_method none
_refine_ls_goodness_of_fit_ref 1.024
_refine_ls_hydrogen_treatment constr
_refine_ls_matrix_type fullcycle
_refine_ls_number_parameters 4216
_refine_ls_number_reflns 66649
_refine_ls_number_restraints 40
_refine_ls_restrained_S_all 1.024
_refine_ls_R_factor_all 0.1297
_refine_ls_R_factor_gt 0.0919
_refine_ls_shift/su_max 0.002
_refine_ls_shift/su_mean 0.000
_refine_ls_structure_factor_coef Fsqd
_refine_ls_weighting_details 'calc w=1/[\s^2^(Fo^2^)+(0.1492P)^2^+130.1220P] where P=(Fo^2^+2Fc^2^)/3'
_refine_ls_weighting_scheme calc
_refine_ls_wR_factor_gt 0.2562
_refine_ls_wR_factor_ref 0.2820
_reflns_number_gt 43874
_reflns_number_total 66649
_reflns_threshold_expression >2sigma(I)
_cod_data_source_file c2cc36250c.txt
_cod_data_source_block Complex2
_cod_original_cell_volume 37943(13)
_cod_original_sg_symbol_H-M P2(1)/n
_cod_original_formula_sum 'C291.50 H269 Ag20.50 Cl2 F43.50 N84 O48 S14.50'
_cod_database_code 7108530

loop_
_symmetry_equiv_pos_as_xyz
'x, y, z'
'-x+1/2, y+1/2, -z+1/2'
'-x, -y, -z'
'x-1/2, -y-1/2, z-1/2'

loop_
_atom_site_label
_atom_site_type_symbol
_atom_site_fract_x
_atom_site_fract_y
_atom_site_fract_z
_atom_site_U_iso_or_equiv
_atom_site_adp_type
_atom_site_occupancy
_atom_site_symmetry_multiplicity
_atom_site_calc_flag
_atom_site_refinement_flags
Ag1 Ag -0.14047(2) 0.41447(4) 0.144536(15) 0.04213(19) Uani 1 1 d .
Ag2 Ag -0.14589(3) 0.47630(5) 0.089261(18) 0.0588(3) Uani 1 1 d .
Ag3 Ag -0.10600(2) 0.35562(4) 0.097844(15) 0.04189(18) Uani 1 1 d .
Ag4 Ag 0.08926(3) 0.55400(4) 0.241075(16) 0.0491(2) Uani 1 1 d .
Ag5 Ag 0.09388(2) 0.42573(4) 0.226379(15) 0.04041(18) Uani 1 1 d .
Ag6 Ag 0.12727(2) 0.48795(4) 0.187406(16) 0.04258(19) Uani 1 1 d .
Ag7 Ag 0.03853(3) 0.76738(4) 0.111017(16) 0.0480(2) Uani 1 1 d .
Ag8 Ag -0.00052(2) 0.74063(4) 0.052032(15) 0.04102(18) Uani 1 1 d .
Ag9 Ag 0.07249(2) 0.68124(4) 0.074891(15) 0.04070(18) Uani 1 1 d .
Ag20 Ag 0.13878(6) 0.26207(7) 0.16557(4) 0.0907(6) Uani 0.80 1 d P
Ag2A Ag 0.15816(12) 0.2826(2) 0.18237(10) 0.0491(11) Uani 0.20 1 d P
C1 C -0.0415(3) 0.5176(5) 0.13265(17) 0.034(2) Uani 1 1 d .
C2 C -0.0340(3) 0.5655(4) 0.11544(18) 0.034(2) Uani 1 1 d .
H2A H -0.0522 0.5747 0.1001 0.041 Uiso 1 1 calc R
C3 C -0.0006(3) 0.5990(5) 0.12060(18) 0.034(2) Uani 1 1 d .
C4 C 0.0266(3) 0.5876(4) 0.14405(19) 0.033(2) Uani 1 1 d .
H4A H 0.0492 0.6103 0.1478 0.040 Uiso 1 1 calc R
C5 C 0.0189(3) 0.5408(4) 0.16217(17) 0.033(2) Uani 1 1 d .
C6 C -0.0147(2) 0.5071(4) 0.15641(18) 0.032(2) Uani 1 1 d .
H6A H -0.0195 0.4770 0.1685 0.038 Uiso 1 1 calc R
C7 C -0.0719(3) 0.4769(5) 0.12538(19) 0.039(2) Uani 1 1 d .
C8 C -0.0972(3) 0.4390(5) 0.12049(18) 0.038(2) Uani 1 1 d .
C9 C 0.0082(3) 0.6466(5) 0.10252(19) 0.037(2) Uani 1 1 d .
C10 C 0.0156(3) 0.6866(5) 0.0874(2) 0.047(3) Uani 1 1 d .
C11 C 0.0493(3) 0.5241(5) 0.18464(18) 0.036(2) Uani 1 1 d .
C12 C 0.0729(3) 0.5053(5) 0.20370(19) 0.037(2) Uani 1 1 d .
C13 C -0.1992(3) 0.4272(6) 0.18628(18) 0.040(3) Uani 1 1 d .
C14 C -0.2245(3) 0.4065(6) 0.2023(2) 0.054(3) Uani 1 1 d .
H14A H -0.2289 0.4298 0.2169 0.064 Uiso 1 1 calc R
C15 C -0.2429(3) 0.3518(6) 0.1964(2) 0.053(3) Uani 1 1 d .
H15A H -0.2592 0.3361 0.2074 0.063 Uiso 1 1 calc R
C16 C -0.2365(3) 0.3200(6) 0.1735(2) 0.052(3) Uani 1 1 d .
H16A H -0.2490 0.2830 0.1685 0.062 Uiso 1 1 calc R
C17 C -0.2119(3) 0.3437(6) 0.1585(2) 0.054(3) Uani 1 1 d .
C18 C -0.1989(4) 0.2441(5) 0.1361(3) 0.060(3) Uani 1 1 d .
H18A H -0.1932 0.2307 0.1190 0.090 Uiso 1 1 calc R
H18B H -0.2222 0.2250 0.1391 0.090 Uiso 1 1 calc R
H18C H -0.1782 0.2330 0.1504 0.090 Uiso 1 1 calc R
C19 C -0.2062(3) 0.3404(6) 0.1107(2) 0.049(3) Uani 1 1 d .
C20 C -0.2215(3) 0.4025(7) 0.1058(2) 0.059(3) Uani 1 1 d .
H20A H -0.2323 0.4234 0.1188 0.071 Uiso 1 1 calc R
C21 C -0.2191(3) 0.4289(6) 0.0809(2) 0.048(3) Uani 1 1 d .
H21A H -0.2276 0.4690 0.0774 0.057 Uiso 1 1 calc R
C22 C -0.2044(3) 0.3967(6) 0.0611(2) 0.052(3) Uani 1 1 d .
H22A H -0.2033 0.4136 0.0442 0.062 Uiso 1 1 calc R
C23 C -0.1916(3) 0.3387(8) 0.0681(2) 0.072(5) Uani 1 1 d .
C24 C -0.2025(4) 0.2952(8) 0.0213(2) 0.083(5) Uani 1 1 d .
H24A H -0.1897 0.2689 0.0104 0.125 Uiso 1 1 calc R
H24B H -0.2067 0.3347 0.0129 0.125 Uiso 1 1 calc R
H24C H -0.2267 0.2774 0.0231 0.125 Uiso 1 1 calc R
C25 C -0.1511(4) 0.2541(7) 0.0559(2) 0.064(4) Uani 1 1 d .
C26 C -0.1518(5) 0.1935(8) 0.0450(3) 0.081(5) Uani 1 1 d .
H26A H -0.1731 0.1830 0.0321 0.097 Uiso 1 1 calc R
C27 C -0.1270(4) 0.1538(7) 0.0510(3) 0.079(4) Uani 1 1 d .
H27A H -0.1286 0.1164 0.0419 0.095 Uiso 1 1 calc R
C28 C -0.0963(4) 0.1672(5) 0.0720(3) 0.060(3) Uani 1 1 d .
H28A H -0.0770 0.1384 0.0777 0.072 Uiso 1 1 calc R
C29 C -0.0952(3) 0.2239(6) 0.0841(2) 0.051(3) Uani 1 1 d .
C30 C -0.0527(5) 0.1953(7) 0.1267(3) 0.084(5) Uani 1 1 d .
H30A H -0.0317 0.2104 0.1399 0.125 Uiso 1 1 calc R
H30B H -0.0449 0.1585 0.1186 0.125 Uiso 1 1 calc R
H30C H -0.0742 0.1865 0.1354 0.125 Uiso 1 1 calc R
C31 C -0.0330(3) 0.2728(5) 0.0967(2) 0.048(3) Uani 1 1 d .
C32 C 0.0044(4) 0.2492(6) 0.1007(2) 0.054(3) Uani 1 1 d .
H32A H 0.0100 0.2131 0.1105 0.065 Uiso 1 1 calc R
C33 C 0.0328(4) 0.2783(6) 0.0903(2) 0.057(3) Uani 1 1 d .
H33A H 0.0573 0.2615 0.0919 0.068 Uiso 1 1 calc R
C34 C 0.0238(3) 0.3338(6) 0.0772(2) 0.057(3) Uani 1 1 d .
H34A H 0.0422 0.3550 0.0698 0.068 Uiso 1 1 calc R
C35 C -0.0134(3) 0.3576(5) 0.07542(19) 0.038(2) Uani 1 1 d .
C36 C 0.0087(3) 0.4590(6) 0.0671(2) 0.062(4) Uani 1 1 d .
H36A H 0.0324 0.4382 0.0741 0.093 Uiso 1 1 calc R
H36B H 0.0044 0.4905 0.0796 0.093 Uiso 1 1 calc R
H36C H 0.0102 0.4771 0.0499 0.093 Uiso 1 1 calc R
C37 C -0.0597(2) 0.4355(5) 0.05430(18) 0.032(2) Uani 1 1 d .
C38 C -0.0894(3) 0.3939(5) 0.04228(19) 0.042(3) Uani 1 1 d .
H38A H -0.0849 0.3521 0.0409 0.051 Uiso 1 1 calc R
C39 C -0.1248(3) 0.4190(6) 0.03303(19) 0.050(3) Uani 1 1 d .
H39A H -0.1444 0.3938 0.0242 0.060 Uiso 1 1 calc R
C40 C -0.1326(3) 0.4800(5) 0.03623(18) 0.041(2) Uani 1 1 d .
H40A H -0.1572 0.4959 0.0306 0.049 Uiso 1 1 calc R
C41 C -0.1024(3) 0.5169(5) 0.04827(17) 0.035(2) Uani 1 1 d .
C42 C -0.0792(3) 0.6243(5) 0.0441(2) 0.050(3) Uani 1 1 d .
H42A H -0.0571 0.6020 0.0409 0.075 Uiso 1 1 calc R
H42B H -0.0716 0.6531 0.0586 0.075 Uiso 1 1 calc R
H42C H -0.0906 0.6459 0.0279 0.075 Uiso 1 1 calc R
C43 C -0.1414(3) 0.6065(6) 0.0581(2) 0.057(3) Uani 1 1 d .
C44 C -0.1546(4) 0.6618(7) 0.0472(3) 0.074(4) Uani 1 1 d .
H44A H -0.1424 0.6814 0.0346 0.089 Uiso 1 1 calc R
C45 C -0.1864(5) 0.6881(7) 0.0552(3) 0.087(5) Uani 1 1 d .
H45A H -0.1961 0.7254 0.0479 0.104 Uiso 1 1 calc R
C46 C -0.2034(4) 0.6581(7) 0.0741(3) 0.078(5) Uani 1 1 d .
H46A H -0.2250 0.6741 0.0797 0.093 Uiso 1 1 calc R
C47 C -0.1870(4) 0.6026(6) 0.0846(2) 0.063(4) Uani 1 1 d .
C48 C -0.2425(4) 0.5747(7) 0.1063(3) 0.079(4) Uani 1 1 d .
H48A H -0.2566 0.5784 0.0881 0.118 Uiso 1 1 calc R
H48B H -0.2469 0.6104 0.1166 0.118 Uiso 1 1 calc R
H48C H -0.2510 0.5389 0.1147 0.118 Uiso 1 1 calc R
C49 C -0.1747(4) 0.5620(6) 0.1308(2) 0.061(4) Uani 1 1 d .
C50 C -0.1388(3) 0.5901(6) 0.1354(3) 0.061(3) Uani 1 1 d .
H50A H -0.1315 0.6161 0.1225 0.073 Uiso 1 1 calc R
C51 C -0.1142(4) 0.5781(5) 0.1598(3) 0.056(3) Uani 1 1 d .
H51A H -0.0898 0.5955 0.1633 0.067 Uiso 1 1 calc R
C52 C -0.1259(3) 0.5410(5) 0.1785(2) 0.050(3) Uani 1 1 d .
H52A H -0.1093 0.5309 0.1945 0.060 Uiso 1 1 calc R
C53 C -0.1639(3) 0.5180(5) 0.1729(2) 0.040(2) Uani 1 1 d .
C54 C -0.1622(4) 0.4955(6) 0.2215(2) 0.065(4) Uani 1 1 d .
H54A H -0.1742 0.4695 0.2330 0.098 Uiso 1 1 calc R
H54B H -0.1663 0.5377 0.2256 0.098 Uiso 1 1 calc R
H54C H -0.1351 0.4871 0.2245 0.098 Uiso 1 1 calc R
C55 C 0.0760(4) 0.6385(6) 0.2867(2) 0.062(3) Uani 1 1 d .
C56 C 0.0763(5) 0.6553(7) 0.3125(3) 0.098(6) Uani 1 1 d .
H56A H 0.0544 0.6707 0.3181 0.118 Uiso 1 1 calc R
C57 C 0.1112(6) 0.6485(7) 0.3304(3) 0.103(6) Uani 1 1 d .
H57A H 0.1130 0.6601 0.3485 0.124 Uiso 1 1 calc R
C58 C 0.1437(5) 0.6244(8) 0.3217(3) 0.096(6) Uani 1 1 d .
H58A H 0.1670 0.6214 0.3337 0.115 Uiso 1 1 calc R
C59 C 0.1412(4) 0.6051(6) 0.2953(2) 0.068(4) Uani 1 1 d .
C60 C 0.2048(4) 0.5626(8) 0.3074(3) 0.089(5) Uani 1 1 d .
H60A H 0.2257 0.5492 0.2990 0.134 Uiso 1 1 calc R
H60B H 0.1970 0.5297 0.3179 0.134 Uiso 1 1 calc R
H60C H 0.2130 0.5969 0.3191 0.134 Uiso 1 1 calc R
C61 C 0.1738(3) 0.5725(6) 0.2587(2) 0.055(3) Uani 1 1 d .
C62 C 0.1619(3) 0.6194(6) 0.2385(3) 0.061(3) Uani 1 1 d .
H62A H 0.1492 0.6542 0.2430 0.074 Uiso 1 1 calc R
C63 C 0.1692(3) 0.6126(6) 0.2129(3) 0.055(3) Uani 1 1 d .
H63A H 0.1624 0.6427 0.1997 0.067 Uiso 1 1 calc R
C64 C 0.1875(3) 0.5582(6) 0.2072(2) 0.054(3) Uani 1 1 d .
H64A H 0.1934 0.5520 0.1900 0.065 Uiso 1 1 calc R
C65 C 0.1968(3) 0.5131(6) 0.2274(2) 0.053(3) Uani 1 1 d .
C66 C 0.2520(4) 0.4474(9) 0.2447(3) 0.088(5) Uani 1 1 d .
H66A H 0.2635 0.4092 0.2410 0.132 Uiso 1 1 calc R
H66B H 0.2450 0.4455 0.2624 0.132 Uiso 1 1 calc R
H66C H 0.2700 0.4802 0.2443 0.132 Uiso 1 1 calc R
C67 C 0.2122(3) 0.4255(7) 0.2002(2) 0.058(3) Uani 1 1 d .
C68 C 0.2408(5) 0.3824(10) 0.1949(4) 0.116(7) Uani 1 1 d .
H68A H 0.2642 0.3795 0.2069 0.139 Uiso 1 1 calc R
C69 C 0.2336(5) 0.3455(10) 0.1722(3) 0.117(8) Uani 1 1 d .
H69A H 0.2516 0.3163 0.1693 0.140 Uiso 1 1 calc R
C70 C 0.2007(4) 0.3518(6) 0.1543(3) 0.071(4) Uani 1 1 d .
H70A H 0.1961 0.3290 0.1383 0.085 Uiso 1 1 calc R
C71 C 0.1737(3) 0.3934(6) 0.1603(2) 0.053(3) Uani 1 1 d .
C72 C 0.1393(3) 0.4065(7) 0.1118(2) 0.067(4) Uani 1 1 d .
H72A H 0.1136 0.4113 0.1018 0.100 Uiso 1 1 calc R
H72B H 0.1505 0.3700 0.1058 0.100 Uiso 1 1 calc R
H72C H 0.1544 0.4415 0.1088 0.100 Uiso 1 1 calc R
C73 C 0.1032(3) 0.3876(5) 0.1495(2) 0.042(2) Uani 1 1 d .
C74 C 0.0689(3) 0.4124(5) 0.1336(2) 0.051(3) Uani 1 1 d .
H74A H 0.0693 0.4400 0.1195 0.061 Uiso 1 1 calc R
C75 C 0.0357(3) 0.3931(5) 0.1406(2) 0.042(3) Uani 1 1 d .
H75A H 0.0127 0.4067 0.1303 0.051 Uiso 1 1 calc R
C76 C 0.0339(3) 0.3546(5) 0.1619(2) 0.045(3) Uani 1 1 d .
H76A H 0.0105 0.3425 0.1662 0.054 Uiso 1 1 calc R
C77 C 0.0698(3) 0.3337(5) 0.1774(2) 0.042(2) Uani 1 1 d .
C78 C 0.0354(4) 0.2651(6) 0.2050(3) 0.067(4) Uani 1 1 d .
H78A H 0.0418 0.2412 0.2213 0.100 Uiso 1 1 calc R
H78B H 0.0254 0.2386 0.1901 0.100 Uiso 1 1 calc R
H78C H 0.0163 0.2951 0.2072 0.100 Uiso 1 1 calc R
C79 C 0.1044(3) 0.2846(6) 0.2178(2) 0.050(3) Uani 1 1 d .
C80 C 0.1209(4) 0.2267(6) 0.2211(3) 0.060(3) Uani 1 1 d .
H80A H 0.1111 0.1951 0.2094 0.072 Uiso 1 1 calc R
C81 C 0.1520(4) 0.2162(7) 0.2420(3) 0.072(4) Uani 1 1 d .
H81A H 0.1638 0.1779 0.2439 0.086 Uiso 1 1 calc R
C82 C 0.1647(3) 0.2622(6) 0.2593(2) 0.054(3) Uani 1 1 d .
H82A H 0.1846 0.2553 0.2739 0.064 Uiso 1 1 calc R
C83 C 0.1480(3) 0.3205(6) 0.2552(2) 0.052(3) Uani 1 1 d .
C84 C 0.2008(3) 0.3662(7) 0.2873(3) 0.069(4) Uani 1 1 d .
H84A H 0.2159 0.3429 0.2768 0.104 Uiso 1 1 calc R
H84B H 0.2015 0.3468 0.3046 0.104 Uiso 1 1 calc R
H84C H 0.2111 0.4070 0.2901 0.104 Uiso 1 1 calc R
C85 C 0.1350(3) 0.4047(7) 0.2858(2) 0.061(3) Uani 1 1 d .
C86 C 0.1474(4) 0.4287(6) 0.3121(2) 0.061(3) Uani 1 1 d .
H86A H 0.1724 0.4234 0.3215 0.073 Uiso 1 1 calc R
C87 C 0.1193(4) 0.4614(7) 0.3233(2) 0.076(4) Uani 1 1 d .
H87A H 0.1264 0.4809 0.3400 0.091 Uiso 1 1 calc R
C88 C 0.0817(4) 0.4650(7) 0.3099(2) 0.066(4) Uani 1 1 d .
H88A H 0.0635 0.4868 0.3173 0.080 Uiso 1 1 calc R
C89 C 0.0719(4) 0.4355(5) 0.2853(2) 0.054(3) Uani 1 1 d .
C90 C 0.0206(3) 0.3786(6) 0.2573(2) 0.059(3) Uani 1 1 d .
H90A H 0.0388 0.3463 0.2627 0.089 Uiso 1 1 calc R
H90B H 0.0171 0.3844 0.2380 0.089 Uiso 1 1 calc R
H90C H -0.0036 0.3679 0.2623 0.089 Uiso 1 1 calc R
C91 C 0.0133(4) 0.4881(6) 0.2646(2) 0.055(3) Uani 1 1 d .
C92 C -0.0254(4) 0.4881(7) 0.2558(2) 0.068(4) Uani 1 1 d .
H92A H -0.0390 0.4514 0.2531 0.082 Uiso 1 1 calc R
C93 C -0.0439(5) 0.5429(10) 0.2509(3) 0.088(5) Uani 1 1 d .
H93A H -0.0704 0.5438 0.2452 0.105 Uiso 1 1 calc R
C94 C -0.0230(5) 0.5984(9) 0.2544(3) 0.084(5) Uani 1 1 d .
H94A H -0.0349 0.6364 0.2509 0.101 Uiso 1 1 calc R
C95 C 0.0158(4) 0.5932(6) 0.2631(2) 0.053(3) Uani 1 1 d .
C96 C 0.0241(5) 0.7067(7) 0.2656(3) 0.092(5) Uani 1 1 d .
H96A H 0.0005 0.7072 0.2526 0.138 Uiso 1 1 calc R
H96B H 0.0417 0.7360 0.2605 0.138 Uiso 1 1 calc R
H96C H 0.0189 0.7171 0.2832 0.138 Uiso 1 1 calc R
C97 C 0.0789(4) 0.8938(6) 0.1381(2) 0.057(3) Uani 1 1 d .
C98 C 0.0879(4) 0.9328(6) 0.1607(2) 0.068(4) Uani 1 1 d .
H98A H 0.0949 0.9734 0.1586 0.082 Uiso 1 1 calc R
C99 C 0.0863(4) 0.9100(6) 0.1858(2) 0.068(4) Uani 1 1 d .
H99A H 0.0915 0.9353 0.2010 0.082 Uiso 1 1 calc R
C100 C 0.0768(4) 0.8488(6) 0.1886(3) 0.063(3) Uani 1 1 d .
H10G H 0.0754 0.8331 0.2057 0.075 Uiso 1 1 calc R
C101 C 0.0695(4) 0.8121(6) 0.1664(3) 0.062(3) Uani 1 1 d .
C102 C 0.0909(4) 0.7157(6) 0.1859(3) 0.072(4) Uani 1 1 d .
H10A H 0.0839 0.6732 0.1860 0.109 Uiso 1 1 calc R
H10B H 0.0942 0.7317 0.2040 0.109 Uiso 1 1 calc R
H10C H 0.1145 0.7199 0.1791 0.109 Uiso 1 1 calc R
C103 C 0.0216(3) 0.7338(5) 0.1696(2) 0.049(3) Uani 1 1 d .
C104 C 0.0110(4) 0.6953(5) 0.1889(2) 0.061(4) Uani 1 1 d .
H10H H 0.0289 0.6771 0.2025 0.073 Uiso 1 1 calc R
C105 C -0.0282(4) 0.6855(6) 0.1866(3) 0.066(4) Uani 1 1 d .
H10I H -0.0367 0.6607 0.1995 0.079 Uiso 1 1 calc R
C106 C -0.0547(4) 0.7102(6) 0.1667(2) 0.051(3) Uani 1 1 d .
H10J H -0.0809 0.7023 0.1652 0.061 Uiso 1 1 calc R
C107 C -0.0403(3) 0.7482(5) 0.14866(18) 0.043(3) Uani 1 1 d .
C108 C -0.1076(4) 0.7492(7) 0.1191(3) 0.077(4) Uani 1 1 d .
H10D H -0.1207 0.7702 0.1032 0.115 Uiso 1 1 calc R
H10E H -0.1210 0.7563 0.1339 0.115 Uiso 1 1 calc R
H10F H -0.1071 0.7060 0.1155 0.115 Uiso 1 1 calc R
C109 C -0.0541(3) 0.8081(5) 0.1059(2) 0.046(3) Uani 1 1 d .
C110 C -0.0270(3) 0.8555(5) 0.1120(2) 0.048(3) Uani 1 1 d .
H11D H -0.0165 0.8656 0.1299 0.058 Uiso 1 1 calc R
C111 C -0.0168(3) 0.8864(5) 0.0903(2) 0.052(3) Uani 1 1 d .
H11E H 0.0014 0.9177 0.0933 0.062 Uiso 1 1 calc R
C112 C -0.0333(3) 0.8708(5) 0.0641(2) 0.046(3) Uani 1 1 d .
H11F H -0.0261 0.8909 0.0494 0.055 Uiso 1 1 calc R
C113 C -0.0609(3) 0.8246(5) 0.0600(2) 0.049(3) Uani 1 1 d .
C114 C -0.1226(3) 0.8130(7) 0.0296(3) 0.066(4) Uani 1 1 d .
H11A H -0.1334 0.7992 0.0116 0.098 Uiso 1 1 calc R
H11B H -0.1297 0.8551 0.0316 0.098 Uiso 1 1 calc R
H11C H -0.1324 0.7882 0.0427 0.098 Uiso 1 1 calc R
C115 C -0.0630(3) 0.8122(5) 0.0112(2) 0.044(3) Uani 1 1 d .
C116 C -0.0799(4) 0.8417(6) -0.0126(2) 0.062(3) Uani 1 1 d .
H11G H -0.1039 0.8602 -0.0141 0.074 Uiso 1 1 calc R
C117 C -0.0606(4) 0.8428(5) -0.0334(2) 0.065(4) Uani 1 1 d .
H11H H -0.0717 0.8630 -0.0493 0.078 Uiso 1 1 calc R
C118 C -0.0249(4) 0.8155(5) -0.0323(2) 0.061(3) Uani 1 1 d .
H11I H -0.0119 0.8171 -0.0469 0.074 Uiso 1 1 calc R
C119 C -0.0095(3) 0.7847(5) -0.0077(2) 0.049(3) Uani 1 1 d .
C120 C 0.0530(3) 0.7733(5) -0.0203(2) 0.047(3) Uani 1 1 d .
H12A H 0.0492 0.8161 -0.0245 0.070 Uiso 1 1 calc R
H12B H 0.0489 0.7500 -0.0369 0.070 Uiso 1 1 calc R
H12C H 0.0789 0.7668 -0.0108 0.070 Uiso 1 1 calc R
C121 C 0.0261(3) 0.6913(4) 0.00375(19) 0.036(2) Uani 1 1 d .
C122 C -0.0069(3) 0.6566(5) -0.00064(18) 0.041(2) Uani 1 1 d .
H12G H -0.0306 0.6736 -0.0081 0.049 Uiso 1 1 calc R
C123 C -0.0032(4) 0.5943(5) 0.0067(2) 0.054(3) Uani 1 1 d .
H12H H -0.0249 0.5694 0.0044 0.065 Uiso 1 1 calc R
C124 C 0.0315(3) 0.5707(5) 0.0170(2) 0.051(3) Uani 1 1 d .
H12I H 0.0342 0.5292 0.0213 0.061 Uiso 1 1 calc R
C125 C 0.0640(3) 0.6100(5) 0.02106(18) 0.038(2) Uani 1 1 d .
C126 C 0.1046(4) 0.5207(6) 0.0360(3) 0.079(4) Uani 1 1 d .
H12D H 0.0808 0.5004 0.0289 0.118 Uiso 1 1 calc R
H12E H 0.1120 0.5115 0.0550 0.118 Uiso 1 1 calc R
H12F H 0.1242 0.5067 0.0265 0.118 Uiso 1 1 calc R
C127 C 0.1314(4) 0.6256(5) 0.0422(2) 0.055(3) Uani 1 1 d .
C128 C 0.1671(3) 0.6122(6) 0.0347(2) 0.053(3) Uani 1 1 d .
H12J H 0.1700 0.5788 0.0237 0.064 Uiso 1 1 calc R
C129 C 0.1970(4) 0.6499(7) 0.0443(2) 0.060(3) Uani 1 1 d .
H12K H 0.2208 0.6421 0.0396 0.071 Uiso 1 1 calc R
C130 C 0.1932(3) 0.6994(7) 0.0608(2) 0.068(4) Uani 1 1 d .
H13G H 0.2140 0.7247 0.0675 0.081 Uiso 1 1 calc R
C131 C 0.1559(3) 0.7105(5) 0.0673(2) 0.048(3) Uani 1 1 d .
C132 C 0.1768(4) 0.7681(6) 0.1102(3) 0.073(4) Uani 1 1 d .
H13A H 0.1691 0.8038 0.1191 0.110 Uiso 1 1 calc R
H13B H 0.2022 0.7741 0.1066 0.110 Uiso 1 1 calc R
H13C H 0.1765 0.7329 0.1217 0.110 Uiso 1 1 calc R
C133 C 0.1201(3) 0.7978(5) 0.0777(2) 0.046(3) Uani 1 1 d .
C134 C 0.0988(3) 0.8039(5) 0.0503(2) 0.048(3) Uani 1 1 d .
H13H H 0.1034 0.7773 0.0367 0.058 Uiso 1 1 calc R
C135 C 0.0712(3) 0.8503(5) 0.0446(2) 0.051(3) Uani 1 1 d .
H13I H 0.0581 0.8553 0.0268 0.061 Uiso 1 1 calc R
C136 C 0.0632(3) 0.8873(6) 0.0637(2) 0.053(3) Uani 1 1 d .
H13J H 0.0451 0.9183 0.0599 0.064 Uiso 1 1 calc R
C137 C 0.0840(4) 0.8771(5) 0.0909(2) 0.054(3) Uani 1 1 d .
C138 C 0.0770(5) 0.9815(6) 0.1076(3) 0.093(5) Uani 1 1 d .
H13D H 0.0729 1.0022 0.1237 0.140 Uiso 1 1 calc R
H13E H 0.0570 0.9926 0.0927 0.140 Uiso 1 1 calc R
H13F H 0.1015 0.9934 0.1035 0.140 Uiso 1 1 calc R
C277 C 0.1731(3) 0.5809(7) 0.1259(3) 0.061(3) Uani 1 1 d .
C279 C -0.0876(4) 0.2889(6) 0.1849(3) 0.063(3) Uani 1 1 d .
N1 N -0.1920(2) 0.3975(5) 0.16448(17) 0.047(2) Uani 1 1 d .
N2 N -0.2038(2) 0.3112(5) 0.13566(17) 0.050(2) Uani 1 1 d .
N3 N -0.1922(2) 0.3105(5) 0.09172(16) 0.046(2) Uani 1 1 d .
N4 N -0.1781(3) 0.3021(6) 0.04865(19) 0.066(3) Uani 1 1 d .
N5 N -0.1212(3) 0.2678(4) 0.07662(17) 0.049(2) Uani 1 1 d .
N6 N -0.0636(3) 0.2410(4) 0.10591(18) 0.048(2) Uani 1 1 d .
N7 N -0.0416(2) 0.3264(4) 0.08476(16) 0.040(2) Uani 1 1 d .
N8 N -0.0227(2) 0.4153(4) 0.06378(16) 0.038(2) Uani 1 1 d .
N9 N -0.0666(2) 0.4944(4) 0.05699(15) 0.0377(19) Uani 1 1 d .
N10 N -0.1078(2) 0.5806(4) 0.05181(17) 0.047(2) Uani 1 1 d .
N11 N -0.1586(2) 0.5751(5) 0.07545(17) 0.048(2) Uani 1 1 d .
N12 N -0.2016(3) 0.5693(5) 0.10579(18) 0.057(3) Uani 1 1 d .
N13 N -0.1882(2) 0.5270(4) 0.14907(17) 0.045(2) Uani 1 1 d .
N14 N -0.1791(3) 0.4832(5) 0.19274(16) 0.050(2) Uani 1 1 d .
N15 N 0.1065(3) 0.6132(5) 0.27786(18) 0.061(3) Uani 1 1 d .
N16 N 0.1720(3) 0.5813(5) 0.2862(2) 0.067(3) Uani 1 1 d .
N17 N 0.1905(3) 0.5215(5) 0.25252(18) 0.052(2) Uani 1 1 d .
N18 N 0.2176(2) 0.4584(5) 0.22421(18) 0.053(2) Uani 1 1 d .
N19 N 0.1787(2) 0.4298(4) 0.18259(16) 0.041(2) Uani 1 1 d .
N20 N 0.1382(2) 0.4013(5) 0.14124(16) 0.046(2) Uani 1 1 d .
N21 N 0.1035(2) 0.3463(4) 0.16926(15) 0.0369(19) Uani 1 1 d .
N22 N 0.0709(2) 0.2970(4) 0.19938(16) 0.042(2) Uani 1 1 d .
N23 N 0.1197(3) 0.3322(5) 0.23440(19) 0.051(2) Uani 1 1 d .
N24 N 0.1602(2) 0.3694(5) 0.27254(18) 0.051(2) Uani 1 1 d .
N25 N 0.0985(3) 0.4071(4) 0.27362(17) 0.046(2) Uani 1 1 d .
N26 N 0.0346(3) 0.4342(5) 0.27077(18) 0.054(2) Uani 1 1 d .
N27 N 0.0341(3) 0.5398(5) 0.26747(17) 0.056(3) Uani 1 1 d .
N28 N 0.0415(3) 0.6443(6) 0.2666(2) 0.071(3) Uani 1 1 d .
N29 N 0.0683(3) 0.8334(4) 0.14019(18) 0.052(2) Uani 1 1 d .
N30 N 0.0609(3) 0.7492(4) 0.16865(17) 0.053(2) Uani 1 1 d .
N31 N -0.0038(2) 0.7599(4) 0.15007(16) 0.0382(19) Uani 1 1 d .
N32 N -0.0668(3) 0.7732(5) 0.12667(18) 0.051(2) Uani 1 1 d .
N33 N -0.0708(3) 0.7928(4) 0.08080(19) 0.046(2) Uani 1 1 d .
N34 N -0.0811(3) 0.8078(5) 0.03399(17) 0.051(2) Uani 1 1 d .
N35 N -0.0272(2) 0.7864(3) 0.01411(16) 0.0363(19) Uani 1 1 d .
N36 N 0.0264(3) 0.7537(4) -0.00365(16) 0.043(2) Uani 1 1 d .
N37 N 0.0617(2) 0.6688(4) 0.01420(15) 0.0373(19) Uani 1 1 d .
N38 N 0.0998(3) 0.5857(4) 0.03245(17) 0.044(2) Uani 1 1 d .
N39 N 0.1263(2) 0.6717(4) 0.05805(16) 0.0386(19) Uani 1 1 d .
N40 N 0.1495(3) 0.7581(4) 0.08414(18) 0.047(2) Uani 1 1 d .
N41 N 0.1125(3) 0.8339(4) 0.09699(18) 0.048(2) Uani 1 1 d .
N42 N 0.0765(3) 0.9155(4) 0.11178(19) 0.058(3) Uani 1 1 d .
O1 O 0.1154(2) 0.6554(4) 0.12181(17) 0.062(2) Uani 1 1 d .
O2 O 0.1190(2) 0.5712(4) 0.15279(16) 0.063(2) Uani 1 1 d .
O3 O 0.1039(2) 0.5525(5) 0.10529(18) 0.076(3) Uani 1 1 d .
O7 O -0.1075(2) 0.3961(4) 0.19371(15) 0.055(2) Uani 1 1 d .
O8 O -0.0689(2) 0.3390(5) 0.23040(14) 0.065(2) Uani 1 1 d .
O9 O -0.0410(2) 0.3751(4) 0.19222(17) 0.067(3) Uani 1 1 d .
F11 F 0.1819(2) 0.5899(4) 0.10177(16) 0.091(3) Uani 1 1 d .
F12 F 0.1945(2) 0.6219(4) 0.14273(19) 0.092(3) Uani 1 1 d .
F13 F 0.18571(18) 0.5255(3) 0.13469(14) 0.0637(19) Uani 1 1 d .
F31 F -0.0611(3) 0.2429(4) 0.19076(18) 0.092(3) Uani 1 1 d .
F32 F -0.1211(2) 0.2644(4) 0.19033(16) 0.085(2) Uani 1 1 d .
F33 F -0.0945(2) 0.2931(4) 0.15760(13) 0.076(2) Uani 1 1 d .
Ag10 Ag -0.64436(3) 0.53967(5) 0.091671(19) 0.0628(3) Uani 1 1 d .
Ag11 Ag -0.60181(2) 0.65978(4) 0.096538(16) 0.04527(19) Uani 1 1 d .
Ag12 Ag -0.64033(2) 0.61457(4) 0.144270(16) 0.04304(19) Uani 1 1 d .
Ag13 Ag -0.45711(3) 0.25827(4) 0.121685(18) 0.0599(3) Uani 1 1 d .
Ag14 Ag -0.49842(2) 0.27317(4) 0.061070(16) 0.04451(19) Uani 1 1 d .
Ag15 Ag -0.42658(2) 0.33826(4) 0.080392(16) 0.04521(19) Uani 1 1 d .
Ag16 Ag -0.40977(2) 0.48397(4) 0.245647(15) 0.04394(19) Uani 1 1 d .
Ag17 Ag -0.40627(2) 0.61084(4) 0.226713(16) 0.04389(19) Uani 1 1 d .
Ag18 Ag -0.37242(2) 0.54336(4) 0.189692(16) 0.0465(2) Uani 1 1 d .
Ag19 Ag -0.34317(8) 0.73677(14) 0.17979(6) 0.0482(6) Uani 0.50 1 d P
Ag1A Ag -0.35021(18) 0.7601(3) 0.17463(13) 0.153(3) Uani 0.50 1 d P
Ag21 Ag 0.34024(14) 0.18186(19) -0.05107(8) 0.1569(16) Uani 0.50 1 d P
C139 C -0.5404(3) 0.5033(5) 0.13679(19) 0.037(2) Uani 1 1 d .
C140 C -0.5335(3) 0.4536(4) 0.11992(16) 0.030(2) Uani 1 1 d .
H14B H -0.5516 0.4427 0.1047 0.036 Uiso 1 1 calc R
C141 C -0.4990(3) 0.4213(4) 0.12666(19) 0.040(2) Uani 1 1 d .
C142 C -0.4712(3) 0.4377(4) 0.14997(18) 0.034(2) Uani 1 1 d .
H14C H -0.4483 0.4159 0.1544 0.041 Uiso 1 1 calc R
C143 C -0.4787(3) 0.4865(5) 0.16595(18) 0.038(2) Uani 1 1 d .
C144 C -0.5131(3) 0.5190(4) 0.15996(19) 0.035(2) Uani 1 1 d .
H14D H -0.5180 0.5508 0.1712 0.042 Uiso 1 1 calc R
C145 C -0.5725(3) 0.5427(5) 0.12888(18) 0.038(2) Uani 1 1 d .
C146 C -0.5974(3) 0.5815(5) 0.12281(19) 0.039(2) Uani 1 1 d .
C147 C -0.4906(3) 0.3719(5) 0.10910(19) 0.038(2) Uani 1 1 d .
C148 C -0.4806(3) 0.3340(5) 0.0947(2) 0.043(3) Uani 1 1 d .
C149 C -0.4504(3) 0.5062(5) 0.18796(17) 0.035(2) Uani 1 1 d .
C150 C -0.4261(3) 0.5273(5) 0.2066(2) 0.039(2) Uani 1 1 d .
C151 C -0.6912(3) 0.4187(6) 0.0904(2) 0.056(3) Uani 1 1 d .
C152 C -0.7077(5) 0.3626(8) 0.0813(3) 0.102(6) Uani 1 1 d .
H15E H -0.7286 0.3473 0.0882 0.122 Uiso 1 1 calc R
C153 C -0.6925(4) 0.3297(8) 0.0619(4) 0.107(7) Uani 1 1 d .
H15F H -0.7040 0.2936 0.0546 0.128 Uiso 1 1 calc R
C154 C -0.6612(4) 0.3514(7) 0.0541(3) 0.082(5) Uani 1 1 d .
H15G H -0.6504 0.3288 0.0415 0.098 Uiso 1 1 calc R
C155 C -0.6439(4) 0.4052(6) 0.0635(2) 0.056(3) Uani 1 1 d .
C156 C -0.5816(3) 0.3805(5) 0.0504(2) 0.051(3) Uani 1 1 d .
H15B H -0.5596 0.4016 0.0461 0.076 Uiso 1 1 calc R
H15C H -0.5934 0.3566 0.0351 0.076 Uiso 1 1 calc R
H15D H -0.5736 0.3540 0.0657 0.076 Uiso 1 1 calc R
C157 C -0.6023(3) 0.4887(5) 0.0520(2) 0.043(2) Uani 1 1 d .
C158 C -0.6314(3) 0.5259(5) 0.03865(19) 0.048(3) Uani 1 1 d .
H15H H -0.6565 0.5118 0.0336 0.058 Uiso 1 1 calc R
C159 C -0.6212(4) 0.5850(5) 0.0333(2) 0.049(3) Uani 1 1 d .
H15I H -0.6398 0.6109 0.0237 0.059 Uiso 1 1 calc R
C160 C -0.5851(3) 0.6068(5) 0.04131(19) 0.049(3) Uani 1 1 d .
H16H H -0.5785 0.6470 0.0378 0.058 Uiso 1 1 calc R
C161 C -0.5576(3) 0.5647(5) 0.05546(19) 0.046(3) Uani 1 1 d .
C162 C -0.4898(4) 0.5388(6) 0.0730(4) 0.097(6) Uani 1 1 d .
H16B H -0.4657 0.5589 0.0792 0.145 Uiso 1 1 calc R
H16C H -0.4877 0.5130 0.0578 0.145 Uiso 1 1 calc R
H16D H -0.4964 0.5142 0.0874 0.145 Uiso 1 1 calc R
C163 C -0.5099(3) 0.6459(5) 0.07151(19) 0.040(2) Uani 1 1 d .
C164 C -0.4740(3) 0.6677(6) 0.0698(2) 0.053(3) Uani 1 1 d .
H16I H -0.4567 0.6438 0.0624 0.064 Uiso 1 1 calc R
C165 C -0.4644(5) 0.7257(7) 0.0792(3) 0.081(5) Uani 1 1 d .
H16J H -0.4403 0.7416 0.0780 0.097 Uiso 1 1 calc R
C166 C -0.4896(4) 0.7606(7) 0.0903(3) 0.068(4) Uani 1 1 d .
H16K H -0.4825 0.7995 0.0971 0.081 Uiso 1 1 calc R
C167 C -0.5266(4) 0.7368(6) 0.0914(2) 0.059(3) Uani 1 1 d .
C168 C -0.5446(5) 0.8178(8) 0.1212(3) 0.107(6) Uani 1 1 d .
H16E H -0.5238 0.8031 0.1347 0.160 Uiso 1 1 calc R
H16F H -0.5661 0.8277 0.1296 0.160 Uiso 1 1 calc R
H16G H -0.5366 0.8538 0.1126 0.160 Uiso 1 1 calc R
C169 C -0.5877(4) 0.7871(6) 0.0793(2) 0.057(3) Uani 1 1 d .
C170 C -0.5884(5) 0.8443(6) 0.0676(3) 0.085(5) Uani 1 1 d .
H17D H -0.5694 0.8736 0.0731 0.102 Uiso 1 1 calc R
C171 C -0.6207(6) 0.8549(9) 0.0465(3) 0.106(7) Uani 1 1 d .
H17E H -0.6219 0.8921 0.0372 0.127 Uiso 1 1 calc R
C172 C -0.6495(5) 0.8146(9) 0.0390(4) 0.098(6) Uani 1 1 d .
H17F H -0.6712 0.8239 0.0261 0.118 Uiso 1 1 calc R
C173 C -0.6442(4) 0.7556(6) 0.0524(3) 0.067(4) Uani 1 1 d .
C174 C -0.6945(4) 0.7110(8) 0.0162(2) 0.089(5) Uani 1 1 d .
H17A H -0.6810 0.7340 0.0045 0.134 Uiso 1 1 calc R
H17B H -0.7192 0.7293 0.0160 0.134 Uiso 1 1 calc R
H17C H -0.6978 0.6695 0.0098 0.134 Uiso 1 1 calc R
C175 C -0.6866(3) 0.6783(7) 0.0654(2) 0.060(3) Uani 1 1 d .
C176 C -0.7013(3) 0.6194(7) 0.0601(2) 0.061(4) Uani 1 1 d .
H17G H -0.7000 0.5988 0.0441 0.073 Uiso 1 1 calc R
C177 C -0.7181(3) 0.5932(7) 0.0806(2) 0.065(4) Uani 1 1 d .
H17H H -0.7286 0.5540 0.0784 0.078 Uiso 1 1 calc R
C178 C -0.7192(3) 0.6250(7) 0.1036(3) 0.067(4) Uani 1 1 d .
H17I H -0.7314 0.6086 0.1170 0.080 Uiso 1 1 calc R
C179 C -0.7013(3) 0.6846(7) 0.1074(2) 0.067(4) Uani 1 1 d .
C180 C -0.6967(5) 0.7863(8) 0.1288(3) 0.092(5) Uani 1 1 d .
H18D H -0.6966 0.8049 0.1462 0.137 Uiso 1 1 calc R
H18E H -0.7173 0.8032 0.1157 0.137 Uiso 1 1 calc R
H18F H -0.6726 0.7944 0.1231 0.137 Uiso 1 1 calc R
C181 C -0.7112(3) 0.6927(6) 0.15447(19) 0.052(3) Uani 1 1 d .
C182 C -0.7367(3) 0.7199(7) 0.1691(3) 0.069(4) Uani 1 1 d .
H18J H -0.7493 0.7562 0.1632 0.083 Uiso 1 1 calc R
C183 C -0.7425(4) 0.6913(9) 0.1923(3) 0.085(6) Uani 1 1 d .
H18K H -0.7580 0.7101 0.2030 0.102 Uiso 1 1 calc R
C184 C -0.7266(3) 0.6372(7) 0.2000(2) 0.063(4) Uani 1 1 d .
H18L H -0.7331 0.6172 0.2149 0.076 Uiso 1 1 calc R
C185 C -0.7001(3) 0.6096(6) 0.1858(2) 0.060(4) Uani 1 1 d .
C186 C -0.6675(5) 0.5509(7) 0.2219(2) 0.089(5) Uani 1 1 d .
H18G H -0.6798 0.5799 0.2319 0.134 Uiso 1 1 calc R
H18H H -0.6403 0.5585 0.2252 0.134 Uiso 1 1 calc R
H18I H -0.6722 0.5100 0.2276 0.134 Uiso 1 1 calc R
C187 C -0.6678(4) 0.5195(5) 0.1752(2) 0.053(3) Uani 1 1 d .
C188 C -0.6309(4) 0.4946(5) 0.1815(2) 0.060(3) Uani 1 1 d .
H18M H -0.6143 0.5068 0.1972 0.073 Uiso 1 1 calc R
C189 C -0.6193(4) 0.4529(6) 0.1649(3) 0.059(3) Uani 1 1 d .
H18N H -0.5954 0.4341 0.1699 0.071 Uiso 1 1 calc R
C190 C -0.6419(4) 0.4378(6) 0.1409(2) 0.055(3) Uani 1 1 d .
H19G H -0.6336 0.4106 0.1289 0.066 Uiso 1 1 calc R
C191 C -0.6792(4) 0.4657(6) 0.1349(3) 0.063(4) Uani 1 1 d .
C192 C -0.7463(3) 0.4559(7) 0.1090(3) 0.088(5) Uani 1 1 d .
H19A H -0.7520 0.4851 0.1220 0.131 Uiso 1 1 calc R
H19B H -0.7550 0.4160 0.1133 0.131 Uiso 1 1 calc R
H19C H -0.7591 0.4676 0.0912 0.131 Uiso 1 1 calc R
C193 C -0.4261(4) 0.2232(6) 0.1787(2) 0.061(3) Uani 1 1 d .
C194 C -0.4161(4) 0.1899(8) 0.2021(3) 0.088(5) Uani 1 1 d .
H19H H -0.4176 0.2075 0.2188 0.105 Uiso 1 1 calc R
C195 C -0.4035(5) 0.1286(8) 0.2008(3) 0.097(5) Uani 1 1 d .
H19I H -0.3962 0.1056 0.2166 0.116 Uiso 1 1 calc R
C196 C -0.4022(5) 0.1041(8) 0.1760(3) 0.093(5) Uani 1 1 d .
H19J H -0.3941 0.0639 0.1746 0.112 Uiso 1 1 calc R
C197 C -0.4128(5) 0.1384(6) 0.1532(2) 0.077(4) Uani 1 1 d .
C198 C -0.4081(7) 0.0475(8) 0.1251(4) 0.133(8) Uani 1 1 d .
H19D H -0.4103 0.0274 0.1418 0.199 Uiso 1 1 calc R
H19E H -0.3830 0.0400 0.1210 0.199 Uiso 1 1 calc R
H19F H -0.4273 0.0318 0.1107 0.199 Uiso 1 1 calc R
C199 C -0.4099(5) 0.1461(7) 0.1029(3) 0.088(5) Uani 1 1 d .
C200 C -0.4315(5) 0.1344(7) 0.0786(3) 0.085(5) Uani 1 1 d .
H20E H -0.4503 0.1041 0.0764 0.102 Uiso 1 1 calc R
C201 C -0.4249(4) 0.1690(6) 0.0568(3) 0.068(4) Uani 1 1 d .
H20F H -0.4389 0.1608 0.0396 0.081 Uiso 1 1 calc R
C202 C -0.3991(4) 0.2136(6) 0.0598(2) 0.059(3) Uani 1 1 d .
H20G H -0.3949 0.2370 0.0451 0.071 Uiso 1 1 calc R
C203 C -0.3785(4) 0.2239(6) 0.0858(3) 0.066(4) Uani 1 1 d .
C204 C -0.3190(4) 0.2647(7) 0.1166(3) 0.089(5) Uani 1 1 d .
H20B H -0.3009 0.2972 0.1161 0.133 Uiso 1 1 calc R
H20C H -0.3058 0.2260 0.1185 0.133 Uiso 1 1 calc R
H20D H -0.3317 0.2707 0.1318 0.133 Uiso 1 1 calc R
C205 C -0.3430(3) 0.3086(6) 0.0723(2) 0.061(3) Uani 1 1 d .
C206 C -0.3077(4) 0.3198(7) 0.0640(3) 0.073(4) Uani 1 1 d .
H20H H -0.2866 0.2951 0.0705 0.088 Uiso 1 1 calc R
C207 C -0.3041(4) 0.3665(8) 0.0464(2) 0.072(4) Uani 1 1 d .
H20I H -0.2801 0.3752 0.0423 0.087 Uiso 1 1 calc R
C208 C -0.3356(4) 0.4014(7) 0.0346(3) 0.069(4) Uani 1 1 d .
H20J H -0.3338 0.4315 0.0218 0.082 Uiso 1 1 calc R
C209 C -0.3704(3) 0.3887(6) 0.0432(2) 0.058(3) Uani 1 1 d .
C210 C -0.3976(4) 0.4921(6) 0.0334(3) 0.076(4) Uani 1 1 d .
H21B H -0.4217 0.5122 0.0268 0.114 Uiso 1 1 calc R
H21C H -0.3796 0.5021 0.0220 0.114 Uiso 1 1 calc R
H21D H -0.3878 0.5054 0.0517 0.114 Uiso 1 1 calc R
C211 C -0.4393(3) 0.3994(5) 0.02359(19) 0.047(3) Uani 1 1 d .
C212 C -0.4723(3) 0.4358(5) 0.0194(2) 0.046(3) Uani 1 1 d .
H21H H -0.4708 0.4776 0.0231 0.055 Uiso 1 1 calc R
C213 C -0.5066(4) 0.4085(5) 0.0098(2) 0.054(3) Uani 1 1 d .
H21I H -0.5289 0.4320 0.0064 0.065 Uiso 1 1 calc R
C214 C -0.5083(3) 0.3457(5) 0.0049(2) 0.049(3) Uani 1 1 d .
H21J H -0.5318 0.3263 -0.0011 0.059 Uiso 1 1 calc R
C215 C -0.4748(3) 0.3134(4) 0.0093(2) 0.040(2) Uani 1 1 d .
C216 C -0.4456(4) 0.2259(5) -0.0110(2) 0.061(3) Uani 1 1 d .
H21E H -0.4229 0.2511 -0.0081 0.092 Uiso 1 1 calc R
H21F H -0.4570 0.2263 -0.0299 0.092 Uiso 1 1 calc R
H21G H -0.4388 0.1847 -0.0054 0.092 Uiso 1 1 calc R
C217 C -0.5087(3) 0.2149(5) 0.0031(2) 0.044(3) Uani 1 1 d .
C218 C -0.5234(4) 0.1799(5) -0.0184(2) 0.060(3) Uani 1 1 d .
H21K H -0.5102 0.1751 -0.0327 0.072 Uiso 1 1 calc R
C219 C -0.5586(4) 0.1512(5) -0.0190(2) 0.062(4) Uani 1 1 d .
H21L H -0.5696 0.1285 -0.0342 0.075 Uiso 1 1 calc R
C220 C -0.5775(4) 0.1562(6) 0.0033(2) 0.059(3) Uani 1 1 d .
H22H H -0.6008 0.1367 0.0034 0.070 Uiso 1 1 calc R
C221 C -0.5597(3) 0.1918(5) 0.0252(2) 0.051(3) Uani 1 1 d .
C222 C -0.6206(4) 0.1960(8) 0.0435(3) 0.087(5) Uani 1 1 d .
H22B H -0.6314 0.2039 0.0248 0.130 Uiso 1 1 calc R
H22C H -0.6307 0.2251 0.0548 0.130 Uiso 1 1 calc R
H22D H -0.6273 0.1552 0.0482 0.130 Uiso 1 1 calc R
C223 C -0.5560(3) 0.1926(5) 0.07323(18) 0.042(3) Uani 1 1 d .
C224 C -0.5297(5) 0.1462(5) 0.0794(3) 0.074(4) Uani 1 1 d .
H22I H -0.5235 0.1207 0.0659 0.088 Uiso 1 1 calc R
C225 C -0.5125(4) 0.1386(5) 0.1068(2) 0.057(3) Uani 1 1 d .
H22J H -0.4941 0.1081 0.1115 0.069 Uiso 1 1 calc R
C226 C -0.5223(4) 0.1754(5) 0.1267(2) 0.056(3) Uani 1 1 d .
H22K H -0.5112 0.1701 0.1449 0.067 Uiso 1 1 calc R
C227 C -0.5500(4) 0.2220(5) 0.1184(2) 0.054(3) Uani 1 1 d .
C228 C -0.6008(4) 0.2886(6) 0.1292(2) 0.072(4) Uani 1 1 d .
H22E H -0.6056 0.3163 0.1431 0.107 Uiso 1 1 calc R
H22F H -0.6196 0.2564 0.1270 0.107 Uiso 1 1 calc R
H22G H -0.6024 0.3105 0.1124 0.107 Uiso 1 1 calc R
C229 C -0.5349(5) 0.2876(5) 0.1587(2) 0.062(4) Uani 1 1 d .
C230 C -0.5502(4) 0.3264(6) 0.1766(2) 0.063(3) Uani 1 1 d .
H23D H -0.5765 0.3333 0.1750 0.076 Uiso 1 1 calc R
C231 C -0.5236(6) 0.3533(7) 0.1965(3) 0.094(5) Uani 1 1 d .
H23E H -0.5321 0.3794 0.2089 0.112 Uiso 1 1 calc R
C232 C -0.4852(6) 0.3431(6) 0.1988(2) 0.076(5) Uani 1 1 d .
H23F H -0.4674 0.3631 0.2118 0.091 Uiso 1 1 calc R
C233 C -0.4733(4) 0.3005(5) 0.1803(2) 0.050(3) Uani 1 1 d .
C234 C -0.4056(5) 0.3249(7) 0.1957(3) 0.098(6) Uani 1 1 d .
H23A H -0.4136 0.3671 0.1952 0.147 Uiso 1 1 calc R
H23B H -0.3823 0.3213 0.1886 0.147 Uiso 1 1 calc R
H23C H -0.4013 0.3106 0.2142 0.147 Uiso 1 1 calc R
C235 C -0.3580(3) 0.4372(6) 0.2999(2) 0.050(3) Uani 1 1 d .
C236 C -0.3530(4) 0.4215(6) 0.3280(2) 0.062(3) Uani 1 1 d .
H23G H -0.3297 0.4287 0.3396 0.074 Uiso 1 1 calc R
C237 C -0.3840(4) 0.3949(6) 0.3375(2) 0.065(4) Uani 1 1 d .
H23H H -0.3814 0.3841 0.3557 0.078 Uiso 1 1 calc R
C238 C -0.4182(4) 0.3848(6) 0.3203(3) 0.067(4) Uani 1 1 d .
H23I H -0.4392 0.3674 0.3263 0.081 Uiso 1 1 calc R
C239 C -0.4198(3) 0.4020(5) 0.2933(2) 0.050(3) Uani 1 1 d .
C240 C -0.4706(4) 0.3297(5) 0.2738(3) 0.065(3) Uani 1 1 d .
H24D H -0.4936 0.3265 0.2604 0.097 Uiso 1 1 calc R
H24E H -0.4763 0.3206 0.2914 0.097 Uiso 1 1 calc R
H24F H -0.4518 0.3010 0.2697 0.097 Uiso 1 1 calc R
C241 C -0.4831(3) 0.4407(5) 0.2686(2) 0.050(3) Uani 1 1 d .
C242 C -0.5215(3) 0.4322(6) 0.2598(2) 0.054(3) Uani 1 1 d .
H24J H -0.5327 0.3935 0.2586 0.065 Uiso 1 1 calc R
C243 C -0.5429(3) 0.4854(6) 0.2528(2) 0.058(3) Uani 1 1 d .
H24K H -0.5691 0.4819 0.2461 0.070 Uiso 1 1 calc R
C244 C -0.5265(3) 0.5430(6) 0.2553(2) 0.057(3) Uani 1 1 d .
H24L H -0.5413 0.5778 0.2504 0.069 Uiso 1 1 calc R
C245 C -0.4870(3) 0.5479(5) 0.2656(2) 0.044(3) Uani 1 1 d .
C246 C -0.4825(3) 0.6569(6) 0.2552(3) 0.058(3) Uani 1 1 d .
H24G H -0.4664 0.6917 0.2611 0.086 Uiso 1 1 calc R
H24H H -0.5081 0.6649 0.2581 0.086 Uiso 1 1 calc R
H24I H -0.4829 0.6496 0.2363 0.086 Uiso 1 1 calc R
C247 C -0.4295(3) 0.6046(5) 0.2854(2) 0.046(3) Uani 1 1 d .
C248 C -0.4190(3) 0.5807(6) 0.3118(2) 0.052(3) Uani 1 1 d .
H24M H -0.4374 0.5614 0.3200 0.063 Uiso 1 1 calc R
C249 C -0.3836(4) 0.5855(6) 0.3248(2) 0.057(3) Uani 1 1 d .
H24N H -0.3768 0.5693 0.3422 0.069 Uiso 1 1 calc R
C250 C -0.3562(4) 0.6144(6) 0.3130(3) 0.062(3) Uani 1 1 d .
H25G H -0.3312 0.6194 0.3224 0.074 Uiso 1 1 calc R
C251 C -0.3671(3) 0.6362(5) 0.2863(2) 0.046(3) Uani 1 1 d .
C252 C -0.3009(3) 0.6714(7) 0.2857(3) 0.069(4) Uani 1 1 d .
H25A H -0.2862 0.6943 0.2748 0.104 Uiso 1 1 calc R
H25B H -0.2910 0.6304 0.2881 0.104 Uiso 1 1 calc R
H25C H -0.2990 0.6908 0.3031 0.104 Uiso 1 1 calc R
C253 C -0.3546(3) 0.7179(6) 0.2541(2) 0.046(3) Uani 1 1 d .
C254 C -0.3377(3) 0.7769(6) 0.2595(3) 0.056(3) Uani 1 1 d .
H25H H -0.3180 0.7837 0.2742 0.067 Uiso 1 1 calc R
C255 C -0.3516(4) 0.8231(7) 0.2420(3) 0.073(4) Uani 1 1 d .
H25I H -0.3409 0.8621 0.2446 0.087 Uiso 1 1 calc R
C256 C -0.3811(3) 0.8130(5) 0.2204(2) 0.057(3) Uani 1 1 d .
H25J H -0.3905 0.8446 0.2086 0.068 Uiso 1 1 calc R
C257 C -0.3963(3) 0.7552(6) 0.2169(2) 0.050(3) Uani 1 1 d .
C258 C -0.4636(4) 0.7750(7) 0.2014(3) 0.075(4) Uani 1 1 d .
H25D H -0.4572 0.8038 0.2160 0.113 Uiso 1 1 calc R
H25E H -0.4813 0.7452 0.2060 0.113 Uiso 1 1 calc R
H25F H -0.4753 0.7963 0.1852 0.113 Uiso 1 1 calc R
C259 C -0.4301(3) 0.6992(5) 0.1762(2) 0.044(3) Uani 1 1 d .
C260 C -0.4653(3) 0.6766(5) 0.1633(2) 0.048(3) Uani 1 1 d .
H26E H -0.4882 0.6889 0.1681 0.058 Uiso 1 1 calc R
C261 C -0.4643(4) 0.6354(6) 0.1430(2) 0.062(4) Uani 1 1 d .
H26F H -0.4873 0.6199 0.1334 0.074 Uiso 1 1 calc R
C262 C -0.4311(3) 0.6166(6) 0.1366(2) 0.047(3) Uani 1 1 d .
H26G H -0.4310 0.5862 0.1236 0.056 Uiso 1 1 calc R
C263 C -0.3980(3) 0.6414(6) 0.1489(2) 0.048(3) Uani 1 1 d .
C264 C -0.3636(3) 0.6242(7) 0.1121(2) 0.067(4) Uani 1 1 d .
H26B H -0.3389 0.6114 0.1088 0.101 Uiso 1 1 calc R
H26C H -0.3695 0.6642 0.1044 0.101 Uiso 1 1 calc R
H26D H -0.3829 0.5956 0.1038 0.101 Uiso 1 1 calc R
C265 C -0.3275(4) 0.6312(7) 0.1577(2) 0.063(3) Uani 1 1 d .
C266 C -0.2969(4) 0.6641(10) 0.1507(3) 0.101(6) Uani 1 1 d .
H26H H -0.3007 0.6881 0.1351 0.121 Uiso 1 1 calc R
C267 C -0.2624(4) 0.6609(10) 0.1664(3) 0.116(8) Uani 1 1 d .
H26I H -0.2415 0.6783 0.1603 0.139 Uiso 1 1 calc R
C268 C -0.2566(4) 0.6333(9) 0.1910(3) 0.097(6) Uani 1 1 d .
H26J H -0.2327 0.6355 0.2025 0.117 Uiso 1 1 calc R
C269 C -0.2868(3) 0.6017(7) 0.1990(2) 0.063(4) Uani 1 1 d .
C270 C -0.2475(4) 0.5902(7) 0.2442(2) 0.073(4) Uani 1 1 d .
H27B H -0.2362 0.6272 0.2388 0.110 Uiso 1 1 calc R
H27C H -0.2293 0.5573 0.2454 0.110 Uiso 1 1 calc R
H27D H -0.2546 0.5962 0.2617 0.110 Uiso 1 1 calc R
C271 C -0.3018(3) 0.5225(6) 0.2303(2) 0.048(3) Uani 1 1 d .
C272 C -0.3124(3) 0.4742(6) 0.2107(2) 0.052(3) Uani 1 1 d .
H27H H -0.3079 0.4774 0.1931 0.062 Uiso 1 1 calc R
C273 C -0.3290(3) 0.4245(6) 0.2192(2) 0.060(3) Uani 1 1 d .
H27I H -0.3354 0.3925 0.2070 0.072 Uiso 1 1 calc R
C274 C -0.3369(3) 0.4179(7) 0.2440(3) 0.063(3) Uani 1 1 d .
H27J H -0.3486 0.3826 0.2491 0.075 Uiso 1 1 calc R
C275 C -0.3266(3) 0.4666(6) 0.2621(2) 0.054(3) Uani 1 1 d .
C276 C -0.2936(3) 0.4868(8) 0.3102(3) 0.085(5) Uani 1 1 d .
H27E H -0.2760 0.5062 0.3003 0.127 Uiso 1 1 calc R
H27F H -0.2812 0.4525 0.3201 0.127 Uiso 1 1 calc R
H27G H -0.3014 0.5157 0.3226 0.127 Uiso 1 1 calc R
C278 C -0.5920(4) 0.7534(6) 0.1816(2) 0.058(3) Uani 1 1 d .
C280 C -0.3259(4) 0.4474(8) 0.1271(3) 0.080(5) Uani 1 1 d .
N43 N -0.6603(2) 0.4404(4) 0.08080(18) 0.052(2) Uani 1 1 d .
N44 N -0.6097(2) 0.4260(4) 0.05718(17) 0.044(2) Uani 1 1 d .
N45 N -0.5660(2) 0.5084(4) 0.06017(15) 0.0368(19) Uani 1 1 d .
N46 N -0.5193(2) 0.5840(4) 0.06484(17) 0.048(2) Uani 1 1 d .
N47 N -0.5356(2) 0.6799(4) 0.08235(16) 0.047(2) Uani 1 1 d .
N48 N -0.5559(3) 0.7698(4) 0.10052(18) 0.059(3) Uani 1 1 d .
N49 N -0.6149(3) 0.7448(5) 0.07253(18) 0.057(3) Uani 1 1 d .
N50 N -0.6714(3) 0.7113(5) 0.04513(19) 0.066(3) Uani 1 1 d .
N51 N -0.6867(3) 0.7107(6) 0.08756(17) 0.064(3) Uani 1 1 d .
N52 N -0.7023(3) 0.7176(5) 0.13081(19) 0.061(3) Uani 1 1 d .
N53 N -0.6921(2) 0.6404(5) 0.16335(19) 0.057(3) Uani 1 1 d .
N54 N -0.6825(3) 0.5572(5) 0.19362(18) 0.054(2) Uani 1 1 d .
N55 N -0.6907(3) 0.5049(5) 0.15155(19) 0.055(3) Uani 1 1 d .
N56 N -0.7037(3) 0.4542(5) 0.1098(2) 0.064(3) Uani 1 1 d .
N57 N -0.4247(3) 0.1983(5) 0.1539(2) 0.060(3) Uani 1 1 d .
N58 N -0.4136(4) 0.1132(5) 0.1279(3) 0.092(4) Uani 1 1 d .
N59 N -0.3835(3) 0.1905(5) 0.1088(2) 0.068(3) Uani 1 1 d .
N60 N -0.3473(3) 0.2650(5) 0.09161(17) 0.055(3) Uani 1 1 d .
N61 N -0.3737(3) 0.3443(4) 0.06209(17) 0.050(2) Uani 1 1 d .
N62 N -0.4037(3) 0.4243(4) 0.0333(2) 0.054(2) Uani 1 1 d .
N63 N -0.4397(3) 0.3387(4) 0.01881(17) 0.049(2) Uani 1 1 d .
N64 N -0.4734(3) 0.2504(4) 0.00523(16) 0.046(2) Uani 1 1 d .
N65 N -0.5250(3) 0.2197(4) 0.02566(18) 0.045(2) Uani 1 1 d .
N66 N -0.5768(3) 0.2022(4) 0.04779(19) 0.052(2) Uani 1 1 d .
N67 N -0.5664(3) 0.2296(5) 0.09242(19) 0.052(2) Uani 1 1 d .
N68 N -0.5619(3) 0.2617(4) 0.13710(17) 0.055(3) Uani 1 1 d .
N69 N -0.4984(3) 0.2758(4) 0.16042(17) 0.051(2) Uani 1 1 d .
N70 N -0.4365(3) 0.2869(5) 0.17889(19) 0.062(3) Uani 1 1 d .
N71 N -0.3919(3) 0.4290(4) 0.28326(16) 0.043(2) Uani 1 1 d .
N72 N -0.4550(3) 0.3929(4) 0.27376(19) 0.051(2) Uani 1 1 d .
N73 N -0.4650(3) 0.4974(4) 0.27166(17) 0.048(2) Uani 1 1 d .
N74 N -0.4676(2) 0.6041(4) 0.27054(17) 0.043(2) Uani 1 1 d .
N75 N -0.4039(3) 0.6333(4) 0.27348(17) 0.044(2) Uani 1 1 d .
N76 N -0.3419(2) 0.6696(5) 0.27192(19) 0.052(3) Uani 1 1 d .
N77 N -0.3829(2) 0.7066(4) 0.23249(19) 0.046(2) Uani 1 1 d .
N78 N -0.4290(3) 0.7443(5) 0.19674(19) 0.054(2) Uani 1 1 d .
N79 N -0.3967(3) 0.6835(5) 0.16884(18) 0.054(2) Uani 1 1 d .
N80 N -0.3629(2) 0.6264(5) 0.14148(17) 0.057(3) Uani 1 1 d .
N81 N -0.3215(2) 0.6002(5) 0.18251(18) 0.052(2) Uani 1 1 d .
N82 N -0.2820(2) 0.5748(5) 0.22402(17) 0.048(2) Uani 1 1 d .
N83 N -0.3083(3) 0.5178(5) 0.25542(18) 0.059(3) Uani 1 1 d .
N84 N -0.3281(3) 0.4652(5) 0.29069(16) 0.051(2) Uani 1 1 d .
O4 O -0.5690(2) 0.7028(5) 0.22745(17) 0.074(3) Uani 1 1 d .
O5 O -0.5432(2) 0.6642(5) 0.18991(17) 0.068(2) Uani 1 1 d .
O6 O -0.6096(2) 0.6430(4) 0.19264(16) 0.058(2) Uani 1 1 d .
O10 O -0.3778(2) 0.4601(4) 0.15622(17) 0.068(3) Uani 1 1 d .
O11 O -0.3977(3) 0.4747(5) 0.1072(2) 0.085(3) Uani 1 1 d .
O12 O -0.3837(2) 0.3736(4) 0.12525(16) 0.062(2) Uani 1 1 d .
F21 F -0.5643(3) 0.7970(4) 0.18618(18) 0.097(3) Uani 1 1 d .
F22 F -0.6232(3) 0.7748(4) 0.18835(16) 0.088(3) Uani 1 1 d .
F23 F -0.5999(2) 0.7430(4) 0.15464(14) 0.078(2) Uani 1 1 d .
F41 F -0.3045(3) 0.4125(5) 0.1443(2) 0.111(3) Uani 1 1 d .
F42 F -0.3198(2) 0.4379(5) 0.10213(16) 0.097(3) Uani 1 1 d .
F43 F -0.3143(2) 0.5050(4) 0.13395(17) 0.083(2) Uani 1 1 d .
S1 S 0.12219(8) 0.59145(15) 0.12617(5) 0.0480(7) Uani 1 1 d .
S2 S -0.57636(8) 0.68335(16) 0.20013(6) 0.0560(8) Uani 1 1 d .
S3 S -0.07440(8) 0.35744(15) 0.20244(6) 0.0502(7) Uani 1 1 d .
S4 S -0.37725(8) 0.43878(17) 0.12878(6) 0.0569(8) Uani 1 1 d .
S5 S -0.13792(10) 0.71120(19) 0.22835(7) 0.0679(9) Uani 1 1 d .
O13 O -0.1029(3) 0.6818(6) 0.2268(2) 0.106(4) Uani 1 1 d .
O14 O -0.1666(3) 0.6700(10) 0.2356(3) 0.173(8) Uani 1 1 d .
O15 O -0.1359(5) 0.7679(7) 0.2420(3) 0.185(9) Uani 1 1 d .
F51 F -0.1353(3) 0.7689(7) 0.1844(3) 0.170(6) Uani 1 1 d .
F52 F -0.1907(3) 0.7616(5) 0.19222(19) 0.107(3) Uani 1 1 d .
F53 F -0.1643(3) 0.6857(5) 0.17766(19) 0.121(4) Uani 1 1 d .
C281 C -0.1581(4) 0.7329(7) 0.1937(3) 0.065(4) Uani 1 1 d .
S7 S 0.06829(15) 0.1273(2) 0.15011(10) 0.0994(14) Uani 1 1 d .
O19 O 0.1044(3) 0.0917(6) 0.1562(2) 0.106(4) Uani 1 1 d .
O20 O 0.0449(4) 0.1158(6) 0.1239(2) 0.129(5) Uani 1 1 d .
O21 O 0.0750(4) 0.1929(5) 0.1553(2) 0.123(5) Uani 1 1 d .
F71 F 0.0062(4) 0.1292(6) 0.1731(3) 0.157(5) Uani 1 1 d .
F72 F 0.0604(4) 0.1084(8) 0.2006(3) 0.165(6) Uani 1 1 d .
F73 F 0.0302(5) 0.0403(6) 0.1707(3) 0.182(6) Uani 1 1 d .
C283 C 0.0383(6) 0.1001(10) 0.1731(4) 0.109(6) Uani 1 1 d .
S8 S 0.36457(13) 0.3357(2) 0.23771(9) 0.0946(13) Uani 1 1 d D
O22 O 0.3705(6) 0.2812(8) 0.2532(5) 0.272(15) Uani 1 1 d D
O23 O 0.3354(4) 0.3734(8) 0.2424(5) 0.239(12) Uani 1 1 d D
O24 O 0.3991(3) 0.3624(8) 0.2330(3) 0.182(8) Uani 1 1 d D
F81 F 0.3713(4) 0.2641(9) 0.1987(4) 0.225(9) Uani 1 1 d D
F82 F 0.3387(5) 0.3430(9) 0.1878(3) 0.280(15) Uani 1 1 d D
F83 F 0.3140(3) 0.2689(6) 0.2054(3) 0.155(5) Uani 1 1 d D
C284 C 0.3466(5) 0.3017(8) 0.2077(5) 0.148(10) Uani 1 1 d D
S9 S 0.37669(14) 0.3175(2) -0.03291(10) 0.0934(13) Uani 1 1 d .
O25 O 0.3827(5) 0.2951(8) -0.0084(2) 0.172(7) Uani 1 1 d .
O26 O 0.4059(5) 0.3652(9) -0.0342(5) 0.224(11) Uani 1 1 d .
O27 O 0.3734(4) 0.2795(8) -0.0556(3) 0.150(6) Uani 1 1 d .
F91 F 0.3387(4) 0.4022(6) -0.0151(3) 0.157(3) Uani 1 1 d D
F92 F 0.3257(4) 0.3945(6) -0.0574(3) 0.157(3) Uani 1 1 d D
F93 F 0.3032(4) 0.3291(6) -0.0335(3) 0.157(3) Uani 1 1 d D
C285 C 0.3370(7) 0.3577(10) -0.0355(3) 0.157(3) Uani 1 1 d D
S10 S 0.4872(2) 0.0370(2) -0.06967(14) 0.139(2) Uani 1 1 d D
O28 O 0.4481(5) 0.0310(8) -0.0623(5) 0.233(12) Uani 1 1 d D
O29 O 0.4946(6) -0.0059(6) -0.0896(4) 0.205(9) Uani 1 1 d D
O30 O 0.4982(5) 0.0999(5) -0.0725(3) 0.164(7) Uani 1 1 d D
F101 F 0.5562(6) 0.0095(13) -0.0415(5) 0.313(16) Uani 1 1 d D
F102 F 0.5099(8) -0.0431(6) -0.0314(3) 0.281(14) Uani 1 1 d D
F103 F 0.5195(7) 0.0477(7) -0.0158(4) 0.296(15) Uani 1 1 d D
C286 C 0.5193(8) 0.0141(8) -0.0384(5) 0.40(5) Uani 1 1 d D
S11 S 0.0098(3) -0.0022(4) -0.01111(16) 0.090(3) Uani 0.50 1 d PD
O31 O 0.0009(4) 0.0559(6) -0.0066(3) 0.036(3) Uiso 0.50 1 d P
O32 O -0.0027(11) -0.0208(14) -0.0420(6) 0.165(14) Uani 0.50 1 d P
O33 O 0.0083(9) -0.0717(18) -0.0725(7) 0.20(2) Uani 0.50 1 d P
F111 F 0.0806(6) 0.0005(8) 0.0186(3) 0.120(8) Uani 0.50 1 d PD
F112 F 0.0742(8) -0.0613(8) -0.0121(4) 0.149(11) Uani 0.50 1 d PD
F113 F 0.0787(7) 0.0289(7) -0.0200(4) 0.114(7) Uani 0.50 1 d PD
C287 C 0.0636(9) -0.0090(8) -0.0057(4) 0.084(9) Uiso 0.50 1 d PD
Cl1 Cl -0.7452(3) 0.8374(8) 0.0558(3) 0.371(9) Uani 1 1 d D
Cl2 Cl -0.8177(3) 0.8665(8) 0.0350(3) 0.349(9) Uani 1 1 d D
C288 C -0.7678(5) 0.8791(12) 0.0198(10) 0.29(3) Uani 1 1 d D
H29A H -0.7660 0.8555 0.0037 0.344 Uiso 1 1 calc R
H29B H -0.7601 0.9215 0.0183 0.344 Uiso 1 1 calc R
O1W O -0.2954(5) -0.0804(7) 0.0486(3) 0.164(7) Uani 1 1 d .
O2W O 0.3277(6) 0.5463(9) 0.2968(3) 0.202(9) Uani 1 1 d .
O3W O 0.5072(3) 0.0344(4) 0.16821(14) 0.063(2) Uani 1 1 d .
O4W O 0.5549(7) -0.0846(18) 0.1637(8) 0.19(2) Uani 0.50 1 d P
O4W' O 0.5299(14) -0.0844(12) 0.1643(8) 0.20(2) Uani 0.50 1 d P
O5W O 0.5699(7) 0.5122(11) 0.3813(5) 0.103(7) Uiso 0.50 1 d P

loop_
_atom_site_aniso_label
_atom_site_aniso_U_11
_atom_site_aniso_U_22
_atom_site_aniso_U_33
_atom_site_aniso_U_23
_atom_site_aniso_U_13
_atom_site_aniso_U_12
Ag1 0.0351(4) 0.0579(5) 0.0365(4) 0.0057(4) 0.0147(3) 0.0027(4)
Ag2 0.0573(6) 0.0745(6) 0.0490(5) 0.0242(5) 0.0215(4) 0.0279(5)
Ag3 0.0405(5) 0.0514(5) 0.0333(4) -0.0024(4) 0.0057(3) 0.0024(4)
Ag4 0.0614(6) 0.0520(5) 0.0309(4) -0.0100(4) 0.0007(4) 0.0096(4)
Ag5 0.0427(5) 0.0445(4) 0.0329(4) 0.0056(3) 0.0040(3) 0.0044(3)
Ag6 0.0353(4) 0.0541(5) 0.0388(4) 0.0005(4) 0.0080(3) 0.0021(3)
Ag7 0.0678(6) 0.0437(5) 0.0338(4) -0.0081(4) 0.0126(4) -0.0034(4)
Ag8 0.0495(5) 0.0448(4) 0.0296(4) 0.0045(3) 0.0095(3) 0.0125(4)
Ag9 0.0421(5) 0.0465(4) 0.0357(4) -0.0002(4) 0.0130(3) 0.0050(3)
Ag20 0.1065(14) 0.0669(10) 0.1180(14) 0.0294(10) 0.0719(12) 0.0380(9)
Ag2A 0.025(2) 0.071(3) 0.050(3) 0.007(2) 0.0029(19) 0.014(2)
C1 0.040(6) 0.044(6) 0.021(4) 0.002(4) 0.016(4) 0.013(4)
C2 0.031(5) 0.041(5) 0.026(5) 0.002(4) -0.005(4) 0.007(4)
C3 0.037(6) 0.043(6) 0.021(4) -0.007(4) 0.002(4) 0.006(4)
C4 0.031(5) 0.028(5) 0.040(5) -0.003(4) 0.004(4) 0.003(4)
C5 0.036(6) 0.042(5) 0.021(4) -0.001(4) 0.002(4) 0.021(4)
C6 0.022(5) 0.040(5) 0.034(5) -0.001(4) 0.006(4) 0.000(4)
C7 0.031(6) 0.055(6) 0.028(5) 0.001(5) 0.001(4) -0.005(5)
C8 0.018(5) 0.071(7) 0.025(5) 0.010(5) 0.006(4) 0.014(5)
C9 0.026(5) 0.056(6) 0.028(5) 0.006(5) 0.004(4) 0.010(4)
C10 0.053(7) 0.054(7) 0.035(6) 0.000(5) 0.007(5) 0.015(5)
C11 0.037(6) 0.047(6) 0.027(5) 0.003(4) 0.016(4) -0.004(4)
C12 0.039(6) 0.044(6) 0.026(5) -0.004(4) 0.002(4) 0.001(5)
C13 0.024(5) 0.077(8) 0.022(5) 0.004(5) 0.007(4) 0.010(5)
C14 0.056(7) 0.075(8) 0.033(6) 0.023(6) 0.016(5) -0.001(6)
C15 0.032(6) 0.092(9) 0.036(6) 0.041(6) 0.010(5) 0.014(6)
C16 0.036(6) 0.070(8) 0.049(7) 0.022(6) 0.005(5) -0.007(5)
C17 0.026(6) 0.083(9) 0.047(7) 0.017(6) -0.006(5) 0.017(6)
C18 0.080(9) 0.041(6) 0.057(7) 0.015(6) 0.007(6) 0.009(6)
C19 0.025(5) 0.093(9) 0.030(5) 0.000(6) 0.010(4) -0.018(5)
C20 0.043(7) 0.096(10) 0.033(6) 0.012(6) -0.006(5) 0.007(6)
C21 0.021(5) 0.081(8) 0.038(6) -0.006(6) -0.006(4) 0.006(5)
C22 0.037(6) 0.074(8) 0.045(7) 0.007(6) 0.007(5) 0.005(6)
C23 0.038(7) 0.154(15) 0.027(6) -0.030(8) 0.014(5) -0.022(8)
C24 0.110(12) 0.101(12) 0.033(7) -0.012(7) -0.003(7) 0.003(10)
C25 0.070(9) 0.096(10) 0.032(6) -0.011(6) 0.029(6) -0.040(8)
C26 0.094(12) 0.082(11) 0.072(10) -0.027(9) 0.034(9) -0.045(10)
C27 0.068(10) 0.067(10) 0.108(13) -0.026(9) 0.033(9) -0.008(8)
C28 0.066(9) 0.040(6) 0.082(9) 0.014(6) 0.034(7) 0.013(6)
C29 0.060(8) 0.061(8) 0.036(6) 0.003(5) 0.020(5) 0.001(6)
C30 0.124(13) 0.076(10) 0.060(8) 0.021(8) 0.040(8) 0.030(9)
C31 0.038(6) 0.040(6) 0.058(7) -0.010(5) -0.013(5) 0.013(5)
C32 0.066(8) 0.058(7) 0.037(6) -0.008(5) 0.006(6) 0.015(6)
C33 0.053(8) 0.060(8) 0.051(7) -0.006(6) -0.007(6) 0.020(6)
C34 0.049(7) 0.095(10) 0.025(5) -0.015(6) 0.004(5) -0.020(7)
C35 0.020(5) 0.056(6) 0.035(5) -0.014(5) 0.002(4) 0.009(4)
C36 0.029(6) 0.091(10) 0.064(8) 0.042(7) 0.004(5) 0.003(6)
C37 0.014(5) 0.061(7) 0.027(5) 0.016(5) 0.016(4) 0.009(4)
C38 0.027(6) 0.067(7) 0.035(5) 0.016(5) 0.010(4) 0.012(5)
C39 0.041(6) 0.084(9) 0.023(5) 0.004(5) 0.001(4) -0.011(6)
C40 0.032(6) 0.064(7) 0.025(5) 0.007(5) 0.005(4) 0.015(5)
C41 0.022(5) 0.062(7) 0.021(4) 0.015(4) 0.003(4) 0.006(4)
C42 0.033(6) 0.062(7) 0.057(7) 0.020(6) 0.017(5) 0.010(5)
C43 0.054(7) 0.076(9) 0.043(6) 0.006(6) 0.015(5) 0.019(6)
C44 0.085(10) 0.088(10) 0.059(8) 0.041(8) 0.041(7) 0.033(8)
C45 0.116(13) 0.085(11) 0.072(9) 0.043(8) 0.050(9) 0.043(9)
C46 0.095(11) 0.085(10) 0.063(8) 0.019(8) 0.039(8) 0.051(9)
C47 0.064(8) 0.082(9) 0.046(7) 0.017(6) 0.018(6) 0.034(7)
C48 0.079(10) 0.099(11) 0.067(9) 0.035(8) 0.034(7) 0.027(8)
C49 0.069(9) 0.069(8) 0.055(7) 0.025(6) 0.035(6) 0.027(7)
C50 0.046(7) 0.074(9) 0.072(9) 0.018(7) 0.032(6) 0.003(6)
C51 0.064(8) 0.048(7) 0.064(8) -0.023(6) 0.035(7) -0.004(6)
C52 0.049(7) 0.063(7) 0.035(6) 0.005(5) 0.004(5) 0.009(6)
C53 0.045(6) 0.044(6) 0.033(5) 0.001(5) 0.011(5) 0.010(5)
C54 0.080(9) 0.072(9) 0.051(7) -0.006(7) 0.031(7) -0.011(7)
C55 0.085(10) 0.053(7) 0.049(7) -0.010(6) 0.012(6) 0.028(7)
C56 0.139(15) 0.086(11) 0.065(10) -0.046(9) 0.005(10) 0.015(10)
C57 0.164(17) 0.084(11) 0.040(8) -0.018(8) -0.033(9) 0.025(11)
C58 0.112(13) 0.097(12) 0.077(11) -0.033(9) 0.009(9) 0.046(10)
C59 0.093(11) 0.073(9) 0.028(6) -0.001(6) -0.013(6) -0.014(8)
C60 0.054(9) 0.128(14) 0.072(10) -0.019(10) -0.025(7) -0.004(9)
C61 0.054(7) 0.060(8) 0.044(6) -0.018(6) -0.008(5) -0.011(6)
C62 0.056(8) 0.051(7) 0.074(9) -0.012(7) 0.006(6) -0.021(6)
C63 0.055(8) 0.047(7) 0.062(8) 0.010(6) 0.005(6) -0.008(6)
C64 0.039(7) 0.080(9) 0.039(6) 0.008(6) -0.002(5) -0.024(6)
C65 0.049(7) 0.062(8) 0.045(7) -0.010(6) -0.001(5) -0.014(6)
C66 0.037(8) 0.150(16) 0.068(9) -0.017(10) -0.010(6) 0.004(8)
C67 0.029(6) 0.101(10) 0.044(6) -0.001(7) 0.009(5) 0.001(6)
C68 0.079(12) 0.17(2) 0.100(13) 0.010(14) 0.022(10) 0.066(13)
C69 0.103(13) 0.173(19) 0.062(10) -0.023(11) -0.018(9) 0.100(13)
C70 0.082(10) 0.070(9) 0.064(8) -0.014(7) 0.022(7) 0.016(7)
C71 0.047(7) 0.076(8) 0.042(6) 0.008(6) 0.028(5) 0.003(6)
C72 0.051(8) 0.100(11) 0.051(7) -0.011(7) 0.012(6) 0.017(7)
C73 0.028(6) 0.060(7) 0.038(6) -0.007(5) 0.008(4) 0.001(5)
C74 0.070(8) 0.054(7) 0.032(6) -0.006(5) 0.018(5) 0.017(6)
C75 0.047(7) 0.046(6) 0.030(5) -0.013(5) 0.000(5) 0.013(5)
C76 0.023(5) 0.072(8) 0.039(6) -0.021(6) 0.002(4) 0.006(5)
C77 0.044(6) 0.046(6) 0.042(6) -0.015(5) 0.020(5) 0.005(5)
C78 0.065(9) 0.079(9) 0.059(8) 0.014(7) 0.020(6) 0.001(7)
C79 0.050(7) 0.058(7) 0.043(6) 0.013(6) 0.010(5) 0.000(6)
C80 0.075(9) 0.048(7) 0.062(8) 0.003(6) 0.021(7) -0.007(6)
C81 0.069(9) 0.085(10) 0.062(8) 0.006(8) 0.014(7) 0.033(8)
C82 0.058(8) 0.067(8) 0.032(6) 0.012(6) -0.004(5) 0.035(6)
C83 0.052(7) 0.058(7) 0.044(6) -0.002(6) 0.002(5) 0.005(6)
C84 0.040(7) 0.095(10) 0.066(8) 0.003(8) -0.006(6) 0.031(7)
C85 0.046(8) 0.088(10) 0.048(7) -0.005(7) 0.003(6) 0.002(6)
C86 0.069(9) 0.070(8) 0.039(6) 0.001(6) -0.003(6) 0.028(7)
C87 0.099(11) 0.094(11) 0.027(6) -0.012(7) -0.005(6) 0.021(9)
C88 0.063(9) 0.088(10) 0.047(7) 0.003(7) 0.008(6) 0.034(7)
C89 0.083(9) 0.048(7) 0.032(6) 0.000(5) 0.014(6) 0.006(6)
C90 0.042(7) 0.071(8) 0.061(8) -0.003(7) -0.001(6) 0.000(6)
C91 0.067(9) 0.047(7) 0.053(7) -0.005(6) 0.019(6) 0.004(6)
C92 0.062(9) 0.085(10) 0.050(7) -0.019(7) -0.009(6) 0.016(7)
C93 0.075(11) 0.142(16) 0.045(8) 0.007(10) 0.007(7) 0.051(11)
C94 0.095(13) 0.112(14) 0.042(7) -0.008(8) 0.007(7) 0.059(11)
C95 0.070(9) 0.066(8) 0.026(5) -0.007(5) 0.014(5) 0.007(7)
C96 0.139(15) 0.064(9) 0.062(9) 0.001(8) -0.011(9) 0.024(9)
C97 0.071(8) 0.055(7) 0.043(7) -0.011(6) 0.006(6) 0.011(6)
C98 0.116(12) 0.040(7) 0.053(8) -0.010(6) 0.028(7) -0.003(7)
C99 0.103(11) 0.053(8) 0.042(7) -0.023(6) -0.002(7) 0.004(7)
C100 0.079(9) 0.065(8) 0.053(7) -0.011(6) 0.034(7) -0.004(7)
C101 0.063(8) 0.061(8) 0.058(8) -0.027(7) 0.000(6) 0.017(6)
C102 0.087(10) 0.063(8) 0.063(8) -0.010(7) 0.003(7) -0.013(7)
C103 0.056(7) 0.052(7) 0.041(6) -0.005(5) 0.015(5) 0.009(5)
C104 0.130(12) 0.020(5) 0.040(6) 0.011(5) 0.032(7) 0.010(6)
C105 0.099(11) 0.052(7) 0.062(8) -0.021(6) 0.056(8) -0.020(7)
C106 0.058(7) 0.063(7) 0.033(6) 0.003(5) 0.012(5) 0.012(6)
C107 0.058(7) 0.054(7) 0.018(5) -0.008(5) 0.009(4) -0.003(5)
C108 0.076(10) 0.083(10) 0.073(9) 0.008(8) 0.017(8) -0.011(8)
C109 0.045(6) 0.052(7) 0.044(6) -0.011(5) 0.020(5) 0.013(5)
C110 0.052(7) 0.053(7) 0.039(6) 0.002(5) 0.006(5) 0.016(5)
C111 0.048(7) 0.046(6) 0.058(7) -0.028(6) 0.001(5) 0.007(5)
C112 0.058(7) 0.044(6) 0.037(6) 0.004(5) 0.013(5) 0.004(5)
C113 0.061(7) 0.044(6) 0.044(6) -0.015(5) 0.015(5) 0.017(5)
C114 0.044(7) 0.092(10) 0.057(8) -0.005(7) -0.001(6) 0.001(7)
C115 0.040(6) 0.053(6) 0.038(6) -0.016(5) 0.005(5) 0.012(5)
C116 0.067(8) 0.080(9) 0.035(6) 0.003(6) 0.000(6) 0.026(7)
C117 0.100(10) 0.047(7) 0.046(7) 0.015(6) 0.011(7) 0.048(7)
C118 0.112(11) 0.041(6) 0.031(6) 0.015(5) 0.012(6) -0.002(7)
C119 0.073(8) 0.047(6) 0.027(5) -0.001(5) 0.010(5) 0.008(6)
C120 0.057(7) 0.034(5) 0.056(7) 0.001(5) 0.029(6) 0.013(5)
C121 0.057(7) 0.020(4) 0.038(5) -0.009(4) 0.027(5) 0.000(4)
C122 0.057(7) 0.042(6) 0.022(5) -0.014(4) 0.000(4) -0.009(5)
C123 0.069(8) 0.044(6) 0.051(7) -0.011(6) 0.016(6) 0.002(6)
C124 0.073(8) 0.047(6) 0.044(6) 0.004(5) 0.037(6) 0.018(6)
C125 0.057(7) 0.037(6) 0.022(5) 0.010(4) 0.012(4) 0.004(5)
C126 0.103(12) 0.064(9) 0.072(9) 0.006(7) 0.024(8) 0.035(8)
C127 0.089(9) 0.031(6) 0.053(7) 0.017(5) 0.039(6) 0.039(6)
C128 0.060(8) 0.075(8) 0.023(5) 0.003(5) 0.004(5) 0.018(6)
C129 0.055(8) 0.096(10) 0.032(6) 0.007(6) 0.018(5) 0.024(7)
C130 0.039(7) 0.117(12) 0.044(7) 0.036(8) -0.003(5) 0.013(7)
C131 0.057(7) 0.059(7) 0.027(5) 0.018(5) 0.007(5) 0.010(6)
C132 0.098(11) 0.059(8) 0.052(8) -0.007(6) -0.015(7) -0.009(7)
C133 0.053(7) 0.045(6) 0.044(6) 0.013(5) 0.018(5) -0.008(5)
C134 0.064(7) 0.047(6) 0.043(6) -0.015(5) 0.035(5) -0.015(5)
C135 0.071(8) 0.046(6) 0.038(6) -0.006(5) 0.016(5) 0.001(6)
C136 0.067(8) 0.055(7) 0.040(6) 0.006(6) 0.017(6) 0.005(6)
C137 0.075(8) 0.053(7) 0.041(6) -0.018(5) 0.031(6) -0.011(6)
C138 0.162(16) 0.041(7) 0.072(10) 0.006(7) 0.005(10) -0.001(9)
C277 0.045(7) 0.084(10) 0.051(7) 0.026(7) -0.003(6) 0.008(7)
C279 0.064(8) 0.061(8) 0.074(9) 0.017(7) 0.037(7) 0.002(6)
N1 0.041(5) 0.068(6) 0.032(5) 0.024(5) 0.007(4) 0.009(5)
N2 0.022(4) 0.088(7) 0.042(5) 0.011(5) 0.009(4) -0.002(4)
N3 0.037(5) 0.070(6) 0.030(5) -0.004(4) 0.002(4) -0.004(4)
N4 0.046(6) 0.113(10) 0.037(5) -0.008(6) -0.002(4) 0.001(6)
N5 0.058(6) 0.062(6) 0.028(4) 0.003(4) 0.014(4) -0.008(5)
N6 0.065(6) 0.038(5) 0.044(5) 0.017(4) 0.015(5) 0.002(4)
N7 0.030(5) 0.058(6) 0.030(4) 0.008(4) 0.001(3) 0.008(4)
N8 0.028(4) 0.046(5) 0.044(5) 0.027(4) 0.013(4) 0.005(4)
N9 0.036(5) 0.057(6) 0.022(4) 0.007(4) 0.012(3) -0.001(4)
N10 0.044(5) 0.058(6) 0.043(5) 0.024(4) 0.016(4) 0.019(4)
N11 0.039(5) 0.073(6) 0.036(5) 0.018(5) 0.015(4) 0.025(5)
N12 0.054(6) 0.080(7) 0.044(5) 0.025(5) 0.028(5) 0.020(5)
N13 0.051(6) 0.052(5) 0.040(5) 0.012(4) 0.026(4) 0.023(4)
N14 0.051(6) 0.079(7) 0.023(4) 0.014(4) 0.018(4) 0.010(5)
N15 0.091(8) 0.053(6) 0.033(5) -0.012(5) -0.002(5) 0.009(5)
N16 0.068(7) 0.078(8) 0.050(6) -0.035(6) -0.001(5) 0.008(6)
N17 0.051(6) 0.059(6) 0.042(5) -0.004(5) -0.001(4) -0.008(5)
N18 0.032(5) 0.082(7) 0.042(5) -0.005(5) 0.000(4) 0.007(5)
N19 0.039(5) 0.055(5) 0.035(5) 0.002(4) 0.017(4) -0.008(4)
N20 0.045(5) 0.074(6) 0.023(4) 0.004(4) 0.014(4) -0.003(5)
N21 0.036(5) 0.045(5) 0.029(4) -0.001(4) 0.002(3) 0.002(4)
N22 0.031(5) 0.064(6) 0.031(4) 0.006(4) 0.005(4) -0.002(4)
N23 0.049(6) 0.058(6) 0.048(5) 0.015(5) 0.013(4) 0.006(5)
N24 0.036(5) 0.068(6) 0.048(5) 0.002(5) 0.001(4) -0.002(4)
N25 0.055(6) 0.047(5) 0.033(5) 0.017(4) 0.001(4) 0.012(4)
N26 0.061(7) 0.066(7) 0.033(5) 0.001(5) 0.002(4) 0.006(5)
N27 0.084(7) 0.058(6) 0.028(5) 0.008(4) 0.014(5) 0.046(6)
N28 0.072(8) 0.083(8) 0.048(6) -0.018(6) -0.011(5) 0.040(6)
N29 0.067(7) 0.050(6) 0.041(5) -0.002(5) 0.013(5) 0.008(5)
N30 0.076(7) 0.052(6) 0.029(5) -0.009(4) 0.007(4) 0.011(5)
N31 0.048(6) 0.035(4) 0.033(4) -0.012(4) 0.009(4) 0.003(4)
N32 0.056(6) 0.063(6) 0.037(5) 0.004(5) 0.019(4) 0.005(5)
N33 0.050(6) 0.040(5) 0.054(6) 0.002(4) 0.023(4) 0.005(4)
N34 0.049(6) 0.066(6) 0.037(5) -0.006(5) 0.003(4) 0.020(5)
N35 0.047(5) 0.027(4) 0.034(4) 0.001(4) 0.006(4) 0.003(4)
N36 0.063(6) 0.043(5) 0.026(4) -0.001(4) 0.013(4) 0.004(4)
N37 0.044(5) 0.045(5) 0.025(4) -0.007(4) 0.013(4) 0.007(4)
N38 0.062(6) 0.033(5) 0.036(5) -0.006(4) 0.010(4) 0.003(4)
N39 0.048(5) 0.030(4) 0.039(5) 0.009(4) 0.011(4) 0.003(4)
N40 0.045(5) 0.043(5) 0.047(5) -0.006(4) -0.003(4) 0.012(4)
N41 0.055(6) 0.043(5) 0.047(5) 0.000(4) 0.015(4) -0.009(4)
N42 0.085(8) 0.047(6) 0.041(5) -0.004(5) 0.007(5) 0.014(5)
O1 0.052(5) 0.062(5) 0.066(5) 0.028(4) 0.001(4) 0.017(4)
O2 0.055(5) 0.083(6) 0.058(5) 0.035(5) 0.026(4) 0.012(4)
O3 0.049(5) 0.107(8) 0.065(6) -0.004(5) -0.008(4) 0.009(5)
O7 0.049(5) 0.071(5) 0.045(4) 0.007(4) 0.007(4) 0.013(4)
O8 0.053(5) 0.108(7) 0.033(4) 0.019(4) 0.003(3) -0.003(5)
O9 0.044(5) 0.099(7) 0.067(5) 0.029(5) 0.031(4) -0.004(4)
F11 0.069(5) 0.137(8) 0.076(5) 0.053(5) 0.039(4) 0.038(5)
F12 0.048(5) 0.108(7) 0.116(7) 0.015(6) 0.004(4) -0.005(4)
F13 0.052(4) 0.077(5) 0.063(4) 0.015(4) 0.013(3) 0.021(4)
F31 0.115(7) 0.071(5) 0.095(6) 0.023(5) 0.028(5) 0.027(5)
F32 0.093(6) 0.084(6) 0.077(5) 0.000(5) 0.013(5) -0.026(5)
F33 0.113(6) 0.074(5) 0.041(4) 0.009(4) 0.014(4) 0.023(4)
Ag10 0.0611(6) 0.0754(7) 0.0579(6) -0.0285(5) 0.0264(5) -0.0312(5)
Ag11 0.0471(5) 0.0508(5) 0.0352(4) 0.0049(4) 0.0004(3) -0.0035(4)
Ag12 0.0338(4) 0.0557(5) 0.0422(4) -0.0036(4) 0.0137(3) 0.0014(3)
Ag13 0.0948(7) 0.0496(5) 0.0387(5) 0.0132(4) 0.0215(5) 0.0125(5)
Ag14 0.0619(5) 0.0403(4) 0.0351(4) -0.0061(3) 0.0187(4) -0.0085(4)
Ag15 0.0510(5) 0.0526(5) 0.0356(4) 0.0006(4) 0.0175(4) 0.0010(4)
Ag16 0.0411(5) 0.0573(5) 0.0328(4) 0.0065(4) 0.0052(3) 0.0021(4)
Ag17 0.0405(5) 0.0531(5) 0.0371(4) -0.0118(4) 0.0047(3) -0.0035(4)
Ag18 0.0341(4) 0.0672(6) 0.0395(4) -0.0039(4) 0.0099(3) 0.0000(4)
Ag19 0.0299(10) 0.0671(16) 0.0462(11) -0.0117(11) 0.0035(8) -0.0133(9)
Ag1A 0.169(5) 0.137(5) 0.178(5) -0.041(4) 0.100(4) -0.053(4)
Ag21 0.205(4) 0.125(3) 0.123(3) 0.006(2) -0.019(3) -0.023(3)
C139 0.029(5) 0.044(6) 0.033(5) -0.003(4) -0.003(4) -0.004(4)
C140 0.039(5) 0.035(5) 0.015(4) -0.004(4) 0.004(4) -0.005(4)
C141 0.070(7) 0.025(5) 0.034(5) -0.005(4) 0.032(5) 0.003(5)
C142 0.030(5) 0.043(6) 0.028(5) -0.004(4) 0.000(4) 0.001(4)
C143 0.042(6) 0.045(6) 0.024(5) 0.007(4) 0.001(4) 0.002(5)
C144 0.035(6) 0.034(5) 0.037(5) -0.004(4) 0.010(4) -0.002(4)
C145 0.045(6) 0.045(6) 0.025(5) -0.010(4) 0.012(4) -0.009(5)
C146 0.037(6) 0.049(6) 0.034(5) -0.004(5) 0.010(4) -0.008(5)
C147 0.045(6) 0.037(5) 0.033(5) 0.009(5) 0.012(4) -0.003(4)
C148 0.047(6) 0.047(6) 0.043(6) -0.004(5) 0.024(5) -0.016(5)
C149 0.031(5) 0.059(6) 0.017(4) 0.005(4) 0.008(4) 0.010(5)
C150 0.044(6) 0.042(6) 0.034(5) 0.003(5) 0.014(5) 0.017(5)
C151 0.056(7) 0.066(8) 0.053(7) -0.042(6) 0.028(6) -0.036(6)
C152 0.115(13) 0.107(13) 0.107(12) -0.050(11) 0.079(11) -0.064(11)
C153 0.090(12) 0.106(13) 0.139(15) -0.069(12) 0.056(11) -0.072(10)
C154 0.080(10) 0.091(11) 0.080(10) -0.066(9) 0.031(8) -0.030(8)
C155 0.081(9) 0.062(7) 0.030(6) -0.021(5) 0.025(5) -0.013(6)
C156 0.056(7) 0.050(7) 0.047(6) 0.001(5) 0.012(5) 0.006(5)
C157 0.053(7) 0.048(6) 0.030(5) -0.013(5) 0.014(5) -0.007(5)
C158 0.058(7) 0.063(7) 0.021(5) -0.008(5) -0.003(5) -0.013(6)
C159 0.089(9) 0.033(6) 0.026(5) 0.008(4) 0.012(5) -0.005(6)
C160 0.084(9) 0.041(6) 0.022(5) -0.007(4) 0.012(5) -0.030(6)
C161 0.057(7) 0.060(7) 0.024(5) 0.005(5) 0.013(5) -0.001(5)
C162 0.053(9) 0.059(9) 0.177(18) -0.049(10) 0.020(10) 0.004(7)
C163 0.029(5) 0.057(6) 0.035(5) 0.009(5) 0.010(4) -0.006(5)
C164 0.034(6) 0.080(9) 0.042(6) 0.016(6) -0.006(5) -0.003(6)
C165 0.099(12) 0.077(10) 0.057(9) 0.023(8) -0.009(8) -0.023(9)
C166 0.064(9) 0.070(9) 0.058(8) 0.001(7) -0.020(7) -0.038(7)
C167 0.066(8) 0.074(8) 0.031(6) -0.004(6) -0.005(5) -0.023(7)
C168 0.138(15) 0.088(12) 0.088(12) -0.030(10) 0.005(11) -0.050(11)
C169 0.064(8) 0.065(8) 0.046(7) 0.014(6) 0.019(6) 0.001(6)
C170 0.124(14) 0.043(7) 0.102(12) 0.008(8) 0.057(11) 0.004(8)
C171 0.123(16) 0.118(15) 0.089(12) 0.064(12) 0.051(11) 0.078(13)
C172 0.075(12) 0.121(16) 0.102(13) 0.036(12) 0.025(10) 0.014(11)
C173 0.081(9) 0.070(9) 0.057(8) 0.028(7) 0.029(7) 0.017(7)
C174 0.089(11) 0.129(14) 0.034(7) 0.014(8) -0.030(7) 0.007(10)
C175 0.023(6) 0.104(11) 0.049(7) 0.009(7) -0.006(5) 0.000(6)
C176 0.029(6) 0.106(11) 0.044(7) -0.028(7) -0.003(5) -0.001(6)
C177 0.024(6) 0.119(12) 0.045(7) -0.023(7) -0.013(5) 0.016(6)
C178 0.019(6) 0.112(11) 0.064(8) -0.038(8) -0.006(5) 0.002(6)
C179 0.035(7) 0.113(11) 0.044(6) -0.021(7) -0.016(5) 0.040(7)
C180 0.092(12) 0.119(14) 0.059(9) -0.012(9) 0.001(8) 0.017(10)
C181 0.021(5) 0.109(10) 0.026(5) -0.012(6) 0.002(4) 0.001(6)
C182 0.029(6) 0.088(10) 0.084(10) -0.058(8) -0.002(6) 0.007(6)
C183 0.035(7) 0.150(17) 0.072(10) -0.064(11) 0.018(7) -0.017(9)
C184 0.049(8) 0.105(11) 0.043(7) -0.038(7) 0.026(6) -0.008(7)
C185 0.035(6) 0.092(10) 0.057(7) -0.036(7) 0.024(5) -0.026(6)
C186 0.144(15) 0.095(12) 0.034(7) 0.010(7) 0.029(8) 0.009(10)
C187 0.062(8) 0.048(7) 0.051(7) 0.001(6) 0.019(6) -0.018(6)
C188 0.087(10) 0.042(7) 0.049(7) 0.005(6) 0.005(6) -0.015(6)
C189 0.060(8) 0.053(7) 0.064(8) 0.007(6) 0.011(6) -0.004(6)
C190 0.070(8) 0.057(7) 0.045(7) 0.002(6) 0.031(6) 0.005(6)
C191 0.074(9) 0.061(8) 0.067(8) -0.017(6) 0.050(7) -0.030(7)
C192 0.047(8) 0.118(13) 0.114(12) -0.063(10) 0.060(8) -0.039(8)
C193 0.083(9) 0.064(8) 0.038(6) 0.015(6) 0.018(6) 0.003(7)
C194 0.091(11) 0.115(14) 0.053(8) 0.048(9) 0.003(7) 0.010(10)
C195 0.158(16) 0.087(12) 0.050(9) 0.029(8) 0.034(9) 0.002(11)
C196 0.153(16) 0.077(10) 0.049(8) 0.022(8) 0.018(9) 0.016(10)
C197 0.142(13) 0.058(8) 0.028(6) 0.013(6) 0.012(7) 0.017(8)
C198 0.23(2) 0.082(12) 0.092(13) 0.016(10) 0.037(14) 0.068(14)
C199 0.113(13) 0.072(10) 0.092(12) 0.019(9) 0.052(10) 0.029(9)
C200 0.105(13) 0.075(10) 0.070(10) -0.017(9) 0.003(9) 0.026(9)
C201 0.099(11) 0.059(8) 0.048(7) 0.008(6) 0.021(7) 0.032(8)
C202 0.083(9) 0.056(8) 0.040(7) -0.004(6) 0.015(6) 0.001(7)
C203 0.058(8) 0.071(9) 0.079(9) 0.031(7) 0.036(7) 0.023(6)
C204 0.101(12) 0.087(11) 0.066(9) -0.008(8) -0.020(8) 0.042(9)
C205 0.033(6) 0.084(9) 0.063(8) -0.022(7) 0.005(5) 0.009(6)
C206 0.057(9) 0.090(11) 0.062(8) -0.017(8) -0.018(7) 0.013(7)
C207 0.061(9) 0.126(13) 0.031(6) -0.007(7) 0.012(6) -0.012(8)
C208 0.053(8) 0.098(11) 0.053(7) -0.011(7) 0.005(6) -0.024(7)
C209 0.064(8) 0.079(9) 0.034(6) -0.014(6) 0.018(5) -0.040(7)
C210 0.105(11) 0.061(8) 0.061(8) 0.011(7) 0.015(8) -0.016(8)
C211 0.054(7) 0.063(7) 0.025(5) -0.010(5) 0.007(5) -0.017(6)
C212 0.065(8) 0.034(6) 0.042(6) -0.004(5) 0.018(5) -0.016(5)
C213 0.068(8) 0.047(7) 0.049(7) 0.023(6) 0.016(6) -0.001(6)
C214 0.065(8) 0.052(7) 0.029(5) 0.001(5) 0.003(5) 0.004(6)
C215 0.063(7) 0.022(5) 0.039(5) 0.005(4) 0.022(5) -0.012(5)
C216 0.083(9) 0.049(7) 0.057(7) -0.023(6) 0.025(7) 0.010(6)
C217 0.039(6) 0.049(6) 0.045(6) 0.008(5) 0.008(5) -0.001(5)
C218 0.112(11) 0.035(6) 0.033(6) -0.015(5) 0.012(6) -0.025(7)
C219 0.100(10) 0.027(6) 0.052(7) -0.020(5) -0.007(7) -0.008(6)
C220 0.077(9) 0.067(8) 0.032(6) -0.026(6) 0.010(6) -0.006(6)
C221 0.073(8) 0.040(6) 0.044(6) -0.007(5) 0.020(6) -0.008(6)
C222 0.093(12) 0.103(13) 0.070(9) -0.003(9) 0.031(8) -0.031(10)
C223 0.066(7) 0.045(6) 0.018(5) -0.015(4) 0.014(5) -0.008(5)
C224 0.135(13) 0.029(6) 0.065(9) 0.009(6) 0.041(8) 0.013(7)
C225 0.094(10) 0.032(6) 0.046(7) 0.020(5) 0.017(6) 0.009(6)
C226 0.099(10) 0.030(6) 0.044(6) 0.001(5) 0.026(6) 0.002(6)
C227 0.089(9) 0.036(6) 0.046(7) -0.003(5) 0.038(6) -0.016(6)
C228 0.104(11) 0.073(9) 0.050(7) 0.001(7) 0.046(7) 0.037(8)
C229 0.112(12) 0.037(6) 0.041(7) -0.002(5) 0.025(7) -0.013(7)
C230 0.080(9) 0.068(8) 0.048(7) -0.008(7) 0.026(7) 0.012(7)
C231 0.159(18) 0.054(9) 0.076(11) 0.006(8) 0.044(12) 0.003(11)
C232 0.146(15) 0.045(7) 0.034(7) 0.006(6) 0.012(8) -0.026(9)
C233 0.071(8) 0.041(6) 0.041(6) 0.022(5) 0.017(6) -0.009(6)
C234 0.154(16) 0.064(9) 0.066(9) 0.039(8) -0.005(10) -0.030(10)
C235 0.042(7) 0.062(7) 0.045(6) 0.010(6) 0.007(5) 0.006(5)
C236 0.049(8) 0.085(9) 0.047(7) 0.008(7) -0.003(6) 0.002(6)
C237 0.073(9) 0.085(10) 0.038(6) 0.027(6) 0.016(6) 0.010(7)
C238 0.067(9) 0.071(9) 0.063(8) 0.002(7) 0.012(7) -0.021(7)
C239 0.058(8) 0.052(7) 0.040(6) -0.005(5) 0.005(5) 0.001(6)
C240 0.085(10) 0.041(7) 0.067(8) -0.004(6) 0.012(7) -0.019(6)
C241 0.065(8) 0.053(7) 0.037(6) 0.010(5) 0.025(5) -0.001(6)
C242 0.054(8) 0.059(7) 0.049(7) 0.004(6) 0.009(5) -0.009(6)
C243 0.042(7) 0.079(9) 0.055(7) -0.007(7) 0.010(5) -0.010(6)
C244 0.052(8) 0.064(8) 0.059(7) -0.008(6) 0.019(6) -0.002(6)
C245 0.032(6) 0.063(7) 0.042(6) -0.010(5) 0.017(5) -0.013(5)
C246 0.035(6) 0.059(7) 0.077(9) 0.011(7) 0.005(6) 0.007(5)
C247 0.062(8) 0.039(6) 0.034(6) -0.016(5) -0.002(5) 0.003(5)
C248 0.045(7) 0.068(8) 0.044(6) -0.010(6) 0.009(5) -0.006(6)
C249 0.074(9) 0.065(8) 0.034(6) 0.004(6) 0.012(6) 0.003(7)
C250 0.057(8) 0.059(8) 0.069(8) -0.006(7) 0.009(6) 0.011(6)
C251 0.047(7) 0.052(7) 0.038(6) -0.019(5) 0.004(5) -0.005(5)
C252 0.042(7) 0.097(11) 0.066(8) -0.019(8) 0.005(6) -0.010(7)
C253 0.033(6) 0.080(8) 0.026(5) -0.005(5) 0.012(4) 0.000(5)
C254 0.039(7) 0.072(8) 0.055(7) -0.017(7) 0.005(5) -0.017(6)
C255 0.088(10) 0.075(10) 0.059(8) -0.031(8) 0.027(8) -0.010(8)
C256 0.063(8) 0.048(7) 0.058(7) 0.006(6) 0.011(6) -0.019(6)
C257 0.036(6) 0.065(8) 0.052(7) 0.004(6) 0.016(5) 0.006(5)
C258 0.058(9) 0.095(11) 0.075(9) 0.003(8) 0.016(7) 0.028(8)
C259 0.043(6) 0.061(7) 0.030(5) 0.011(5) 0.013(5) -0.004(5)
C260 0.064(8) 0.049(6) 0.031(5) 0.006(5) 0.007(5) -0.005(5)
C261 0.063(8) 0.074(9) 0.042(7) 0.024(6) -0.006(6) -0.020(7)
C262 0.046(7) 0.064(7) 0.035(6) 0.009(5) 0.017(5) 0.006(5)
C263 0.043(7) 0.061(7) 0.038(6) 0.008(6) 0.002(5) -0.005(5)
C264 0.049(7) 0.119(12) 0.034(6) 0.010(7) 0.006(5) 0.000(7)
C265 0.053(8) 0.096(10) 0.038(6) 0.008(7) 0.002(5) 0.005(7)
C266 0.077(11) 0.172(19) 0.051(8) 0.014(10) 0.000(8) -0.042(11)
C267 0.058(10) 0.21(2) 0.074(11) 0.025(13) 0.004(8) -0.054(12)
C268 0.046(8) 0.20(2) 0.040(7) 0.041(10) -0.002(6) -0.036(10)
C269 0.048(8) 0.102(11) 0.035(6) -0.003(7) -0.003(5) -0.003(7)
C270 0.077(10) 0.100(11) 0.039(7) -0.008(7) -0.001(6) -0.020(8)
C271 0.022(5) 0.071(8) 0.046(6) 0.004(6) -0.004(4) 0.016(5)
C272 0.039(6) 0.072(8) 0.048(7) 0.009(6) 0.017(5) 0.008(6)
C273 0.061(8) 0.079(9) 0.040(6) -0.003(6) 0.012(6) 0.011(7)
C274 0.051(8) 0.079(9) 0.061(8) -0.009(7) 0.016(6) 0.022(6)
C275 0.020(6) 0.082(9) 0.058(7) -0.001(7) 0.005(5) 0.017(5)
C276 0.041(8) 0.154(16) 0.053(8) 0.027(9) -0.011(6) -0.006(8)
C278 0.060(8) 0.067(8) 0.051(7) -0.016(6) 0.018(6) 0.004(6)
C280 0.059(9) 0.107(13) 0.081(10) -0.045(10) 0.035(8) -0.020(9)
N43 0.040(5) 0.062(6) 0.052(6) -0.013(5) 0.003(4) -0.028(4)
N44 0.037(5) 0.051(5) 0.046(5) -0.016(4) 0.016(4) -0.014(4)
N45 0.027(4) 0.061(5) 0.026(4) -0.012(4) 0.015(3) -0.014(4)
N46 0.033(5) 0.067(6) 0.043(5) -0.009(5) 0.007(4) -0.022(4)
N47 0.046(5) 0.067(6) 0.026(4) 0.005(4) 0.003(4) -0.011(4)
N48 0.097(8) 0.040(5) 0.040(5) -0.018(4) 0.014(5) -0.011(5)
N49 0.069(7) 0.059(6) 0.040(5) 0.011(5) 0.001(5) 0.012(5)
N50 0.081(8) 0.071(7) 0.043(6) 0.005(5) 0.001(5) 0.006(6)
N51 0.054(6) 0.105(9) 0.029(5) -0.009(5) 0.003(4) 0.020(6)
N52 0.065(7) 0.068(7) 0.045(6) -0.022(5) -0.005(5) 0.010(5)
N53 0.026(5) 0.092(8) 0.053(6) -0.029(5) 0.011(4) -0.006(5)
N54 0.059(6) 0.063(6) 0.046(5) -0.003(5) 0.026(5) -0.002(5)
N55 0.040(5) 0.075(7) 0.056(6) -0.012(5) 0.026(4) -0.028(5)
N56 0.057(6) 0.075(7) 0.064(7) -0.034(6) 0.024(5) -0.032(5)
N57 0.083(7) 0.051(6) 0.055(6) 0.009(5) 0.034(5) 0.000(5)
N58 0.150(12) 0.047(7) 0.085(9) 0.011(6) 0.039(8) 0.029(7)
N59 0.087(8) 0.070(7) 0.047(6) 0.020(5) 0.011(5) 0.040(6)
N60 0.064(6) 0.068(7) 0.031(5) 0.016(5) 0.004(4) 0.009(5)
N61 0.061(6) 0.054(6) 0.040(5) -0.011(4) 0.023(4) -0.012(5)
N62 0.041(5) 0.051(6) 0.068(6) 0.007(5) 0.008(5) -0.016(4)
N63 0.065(6) 0.047(5) 0.041(5) 0.003(4) 0.025(4) -0.006(4)
N64 0.069(6) 0.042(5) 0.029(4) -0.002(4) 0.016(4) 0.010(4)
N65 0.052(6) 0.034(5) 0.049(5) -0.005(4) 0.013(4) -0.015(4)
N66 0.050(6) 0.054(6) 0.054(6) -0.008(5) 0.017(5) -0.012(5)
N67 0.053(6) 0.060(6) 0.045(6) 0.012(5) 0.013(4) -0.002(5)
N68 0.092(8) 0.055(6) 0.027(5) 0.001(4) 0.032(5) 0.013(5)
N69 0.066(7) 0.059(6) 0.030(5) 0.006(4) 0.014(5) 0.010(5)
N70 0.093(9) 0.046(6) 0.045(6) -0.005(5) 0.008(5) -0.010(6)
N71 0.048(6) 0.052(5) 0.032(4) 0.004(4) 0.013(4) 0.006(4)
N72 0.074(7) 0.033(5) 0.050(6) 0.004(4) 0.021(5) -0.015(4)
N73 0.056(6) 0.056(6) 0.037(5) 0.006(4) 0.022(4) 0.010(5)
N74 0.026(5) 0.057(6) 0.044(5) 0.004(4) 0.001(4) 0.002(4)
N75 0.048(6) 0.042(5) 0.040(5) -0.013(4) 0.004(4) -0.016(4)
N76 0.029(5) 0.071(7) 0.052(6) -0.032(5) -0.001(4) -0.015(4)
N77 0.030(5) 0.050(5) 0.061(6) -0.011(5) 0.011(4) -0.011(4)
N78 0.046(6) 0.062(6) 0.051(6) -0.005(5) 0.000(4) 0.010(5)
N79 0.052(6) 0.069(7) 0.041(5) 0.017(5) 0.013(4) -0.014(5)
N80 0.025(5) 0.112(9) 0.030(5) -0.012(5) -0.003(4) -0.009(5)
N81 0.038(5) 0.068(6) 0.048(5) -0.013(5) 0.006(4) 0.001(4)
N82 0.029(5) 0.077(7) 0.036(5) -0.008(5) 0.000(4) -0.016(4)
N83 0.052(6) 0.091(8) 0.036(5) 0.009(5) 0.011(4) 0.019(6)
N84 0.055(6) 0.077(7) 0.019(4) -0.001(4) 0.000(4) -0.004(5)
O4 0.058(6) 0.112(8) 0.050(5) -0.004(5) 0.003(4) 0.001(5)
O5 0.038(5) 0.100(7) 0.070(6) -0.017(5) 0.022(4) 0.004(4)
O6 0.048(5) 0.058(5) 0.061(5) -0.001(4) -0.003(4) -0.010(4)
O10 0.060(5) 0.093(7) 0.060(5) -0.031(5) 0.032(4) -0.014(5)
O11 0.055(6) 0.114(8) 0.081(7) 0.028(6) 0.004(5) -0.007(5)
O12 0.060(5) 0.079(6) 0.047(5) -0.018(4) 0.009(4) -0.012(4)
F21 0.134(8) 0.070(5) 0.088(6) -0.024(5) 0.018(5) -0.049(5)
F22 0.099(6) 0.088(6) 0.074(5) -0.011(5) 0.008(5) 0.037(5)
F23 0.108(6) 0.073(5) 0.053(4) -0.005(4) 0.019(4) -0.012(4)
F41 0.065(6) 0.135(9) 0.123(8) -0.005(7) -0.011(5) 0.030(6)
F42 0.071(5) 0.161(9) 0.071(5) -0.044(6) 0.043(4) -0.029(5)
F43 0.058(5) 0.101(6) 0.095(6) -0.035(5) 0.025(4) -0.018(4)
S1 0.0384(15) 0.0676(19) 0.0387(14) 0.0084(13) 0.0093(11) 0.0024(13)
S2 0.0432(17) 0.081(2) 0.0438(16) -0.0118(15) 0.0092(13) -0.0026(15)
S3 0.0384(16) 0.0659(19) 0.0474(16) 0.0127(14) 0.0106(12) 0.0042(13)
S4 0.0434(17) 0.088(2) 0.0407(16) -0.0157(16) 0.0108(13) -0.0002(15)
S5 0.057(2) 0.098(3) 0.0482(18) -0.0158(18) 0.0087(15) 0.0093(19)
O13 0.070(7) 0.158(12) 0.087(8) 0.010(8) 0.009(6) 0.037(7)
O14 0.073(8) 0.33(2) 0.108(10) 0.103(13) -0.001(7) -0.053(11)
O15 0.244(18) 0.155(13) 0.111(10) -0.108(10) -0.087(11) 0.082(13)
F51 0.108(9) 0.216(16) 0.190(13) 0.102(12) 0.039(9) -0.006(9)
F52 0.101(7) 0.134(9) 0.087(6) -0.006(6) 0.021(5) 0.051(6)
F53 0.137(9) 0.139(9) 0.075(6) -0.049(6) -0.012(6) 0.033(7)
C281 0.046(8) 0.073(9) 0.084(10) -0.002(8) 0.028(7) 0.019(7)
S7 0.119(4) 0.079(3) 0.095(3) -0.009(3) 0.005(3) 0.009(3)
O19 0.097(8) 0.099(9) 0.116(9) 0.004(7) 0.002(7) 0.018(7)
O20 0.156(12) 0.106(9) 0.099(9) -0.035(8) -0.049(8) 0.038(8)
O21 0.188(13) 0.062(7) 0.101(9) -0.011(6) -0.017(9) -0.012(8)
F71 0.105(9) 0.143(11) 0.222(15) 0.001(10) 0.026(9) 0.020(8)
F72 0.148(11) 0.224(16) 0.124(10) 0.032(10) 0.023(8) -0.043(11)
F73 0.243(17) 0.080(8) 0.242(17) 0.000(10) 0.096(13) -0.031(9)
C283 0.099(15) 0.103(15) 0.115(16) 0.016(12) -0.008(12) 0.015(12)
S8 0.086(3) 0.116(4) 0.076(3) 0.003(3) 0.000(2) -0.017(3)
O22 0.30(3) 0.136(16) 0.31(3) 0.107(18) -0.14(2) -0.043(17)
O23 0.116(12) 0.22(2) 0.41(3) -0.12(2) 0.129(17) 0.047(13)
O24 0.094(10) 0.31(2) 0.137(12) -0.061(14) 0.003(9) -0.092(13)
F81 0.139(13) 0.29(2) 0.25(2) -0.097(18) 0.046(13) 0.037(14)
F82 0.35(3) 0.36(3) 0.100(10) 0.099(14) -0.040(12) -0.24(2)
F83 0.127(10) 0.180(13) 0.163(12) -0.027(10) 0.036(8) -0.066(9)
C284 0.17(2) 0.14(2) 0.17(2) -0.050(18) 0.13(2) -0.059(18)
S9 0.097(3) 0.098(3) 0.078(3) 0.009(3) -0.003(2) 0.020(3)
O25 0.27(2) 0.171(15) 0.052(7) -0.006(9) -0.025(9) 0.044(14)
O26 0.153(15) 0.129(15) 0.41(3) 0.029(18) 0.110(19) 0.021(13)
O27 0.141(13) 0.137(13) 0.153(14) 0.006(11) -0.026(10) 0.026(10)
F91 0.156(6) 0.133(6) 0.189(8) 0.014(5) 0.053(6) 0.005(5)
F92 0.156(6) 0.133(6) 0.189(8) 0.014(5) 0.053(6) 0.005(5)
F93 0.156(6) 0.133(6) 0.189(8) 0.014(5) 0.053(6) 0.005(5)
C285 0.156(6) 0.133(6) 0.189(8) 0.014(5) 0.053(6) 0.005(5)
S10 0.221(7) 0.069(3) 0.141(5) -0.013(3) 0.073(5) -0.020(4)
O28 0.23(2) 0.177(18) 0.35(3) -0.092(19) 0.21(2) -0.056(16)
O29 0.38(3) 0.073(9) 0.193(17) -0.047(10) 0.140(18) 0.021(13)
O30 0.30(2) 0.054(7) 0.147(13) 0.006(8) 0.048(13) -0.029(10)
F101 0.30(3) 0.35(4) 0.26(3) -0.05(3) -0.01(2) 0.11(3)
F102 0.60(4) 0.091(10) 0.166(15) 0.015(10) 0.11(2) 0.084(17)
F103 0.55(4) 0.125(14) 0.170(16) -0.044(12) -0.05(2) 0.08(2)
C286 0.59(10) 0.08(2) 0.36(6) 0.11(3) -0.33(7) -0.12(4)
S11 0.109(7) 0.094(6) 0.060(4) 0.011(5) 0.001(4) -0.029(5)
O32 0.26(4) 0.11(2) 0.10(2) 0.017(18) -0.02(2) -0.07(2)
O33 0.15(3) 0.22(4) 0.18(3) 0.12(3) -0.10(2) -0.08(3)
F111 0.140(17) 0.092(14) 0.101(14) 0.023(11) -0.047(12) -0.026(12)
F112 0.26(3) 0.085(13) 0.130(17) 0.041(13) 0.118(19) 0.103(17)
F113 0.18(2) 0.066(11) 0.106(14) 0.022(11) 0.050(14) -0.018(12)
Cl1 0.347(19) 0.37(2) 0.42(2) -0.128(18) 0.136(17) -0.126(17)
Cl2 0.277(14) 0.40(2) 0.401(19) 0.158(17) 0.143(13) 0.057(14)
C288 0.072(16) 0.13(2) 0.63(8) -0.03(4) -0.02(3) -0.060(15)
O1W 0.175(14) 0.117(12) 0.168(14) 0.002(11) -0.051(11) 0.033(11)
O2W 0.28(2) 0.204(18) 0.085(9) 0.051(11) -0.070(11) -0.098(16)
O3W 0.093(6) 0.073(6) 0.028(4) 0.011(4) 0.022(4) -0.037(5)
O4W 0.071(18) 0.23(4) 0.24(4) 0.21(3) -0.039(19) -0.06(2)
O4W' 0.29(5) 0.045(13) 0.18(3) 0.003(17) -0.15(4) -0.01(2)

loop_
_atom_type_symbol
_atom_type_description
_atom_type_scat_dispersion_real
_atom_type_scat_dispersion_imag
_atom_type_scat_source
C C 0.0033 0.0016 'International Tables Vol C Tables 4.2.6.8 and 6.1.1.4'
H H 0.0000 0.0000 'International Tables Vol C Tables 4.2.6.8 and 6.1.1.4'
N N 0.0061 0.0033 'International Tables Vol C Tables 4.2.6.8 and 6.1.1.4'
O O 0.0106 0.0060 'International Tables Vol C Tables 4.2.6.8 and 6.1.1.4'
F F 0.0171 0.0103 'International Tables Vol C Tables 4.2.6.8 and 6.1.1.4'
S S 0.1246 0.1234 'International Tables Vol C Tables 4.2.6.8 and 6.1.1.4'
Ag Ag -0.8971 1.1015 'International Tables Vol C Tables 4.2.6.8 and 6.1.1.4'
Cl Cl 0.1484 0.1585 'International Tables Vol C Tables 4.2.6.8 and 6.1.1.4'

loop_
_geom_angle_atom_site_label_1
_geom_angle_atom_site_label_2
_geom_angle_atom_site_label_3
_geom_angle
_geom_angle_site_symmetry_1
_geom_angle_site_symmetry_3
C8 Ag1 N1 170.8(3) . .
C8 Ag1 O7 109.1(3) . .
N1 Ag1 O7 79.2(3) . .
C8 Ag1 Ag2 47.5(2) . .
N1 Ag1 Ag2 123.4(2) . .
O7 Ag1 Ag2 152.17(19) . .
C8 Ag1 Ag3 43.4(3) . .
N1 Ag1 Ag3 136.3(3) . .
O7 Ag1 Ag3 119.19(17) . .
Ag2 Ag1 Ag3 57.85(3) . .
C8 Ag2 N11 129.3(4) . .
C8 Ag2 Ag3 45.6(3) . .
N11 Ag2 Ag3 160.0(2) . .
C8 Ag2 Ag1 45.5(2) . .
N11 Ag2 Ag1 131.9(2) . .
Ag3 Ag2 Ag1 61.95(3) . .
C8 Ag3 N5 173.2(3) . .
C8 Ag3 N7 107.3(3) . .
N5 Ag3 N7 79.1(3) . .
C8 Ag3 Ag2 49.0(2) . .
N5 Ag3 Ag2 129.0(3) . .
N7 Ag3 Ag2 127.0(2) . .
C8 Ag3 Ag1 44.5(2) . .
N5 Ag3 Ag1 128.7(2) . .
N7 Ag3 Ag1 141.70(18) . .
Ag2 Ag3 Ag1 60.20(3) . .
C12 Ag4 N15 174.5(4) . .
C12 Ag4 N27 106.4(4) . .
N15 Ag4 N27 76.4(4) . .
C12 Ag4 Ag5 47.0(3) . .
N15 Ag4 Ag5 138.0(3) . .
N27 Ag4 Ag5 95.6(2) . .
C12 Ag5 N23 158.0(3) . .
C12 Ag5 N25 128.6(3) . .
N23 Ag5 N25 73.4(3) . .
C12 Ag5 Ag6 52.1(3) . .
N23 Ag5 Ag6 110.8(2) . .
N25 Ag5 Ag6 144.4(2) . .
C12 Ag5 Ag4 47.2(3) . .
N23 Ag5 Ag4 150.6(3) . .
N25 Ag5 Ag4 84.8(2) . .
Ag6 Ag5 Ag4 76.19(3) . .
C12 Ag6 N19 152.5(3) . .
C12 Ag6 O2 97.5(3) . .
N19 Ag6 O2 109.2(3) . .
C12 Ag6 C64 116.5(4) . .
N19 Ag6 C64 76.0(4) . .
O2 Ag6 C64 79.9(3) . .
C12 Ag6 Ag5 48.3(3) . .
N19 Ag6 Ag5 104.6(2) . .
O2 Ag6 Ag5 145.57(18) . .
C64 Ag6 Ag5 115.4(2) . .
N29 Ag7 C10 167.8(4) . .
N29 Ag7 Ag9 128.2(2) . .
C10 Ag7 Ag9 47.4(3) . .
N29 Ag7 Ag8 147.7(3) . .
C10 Ag7 Ag8 43.4(3) . .
Ag9 Ag7 Ag8 57.52(3) . .
C10 Ag8 N35 169.2(4) . .
C10 Ag8 Ag9 49.0(3) . .
N35 Ag8 Ag9 138.3(2) . .
C10 Ag8 Ag7 45.4(3) . .
N35 Ag8 Ag7 142.1(2) . .
Ag9 Ag8 Ag7 59.97(3) . .
C10 Ag9 N39 173.8(4) . .
C10 Ag9 Ag8 46.1(3) . .
N39 Ag9 Ag8 130.3(2) . .
C10 Ag9 Ag7 46.7(3) . .
N39 Ag9 Ag7 138.5(2) . .
Ag8 Ag9 Ag7 62.51(3) . .
Ag2A Ag20 N21 83.1(3) . .
Ag20 Ag2A N21 70.0(3) . .
Ag20 Ag2A C70 99.2(4) . .
N21 Ag2A C70 91.9(4) . .
C7 C1 C6 119.4(9) . .
C7 C1 C2 122.4(8) . .
C6 C1 C2 117.8(9) . .
C3 C2 C1 122.0(8) . .
C2 C3 C4 120.1(9) . .
C2 C3 C9 122.6(8) . .
C4 C3 C9 117.3(9) . .
C3 C4 C5 118.8(9) . .
C6 C5 C4 120.2(8) . .
C6 C5 C11 121.0(9) . .
C4 C5 C11 118.2(9) . .
C5 C6 C1 121.0(9) . .
C8 C7 C1 175.6(11) . .
C7 C8 Ag3 136.0(8) . .
C7 C8 Ag1 128.6(8) . .
Ag3 C8 Ag1 92.0(4) . .
C7 C8 Ag2 109.7(8) . .
Ag3 C8 Ag2 85.4(4) . .
Ag1 C8 Ag2 87.0(3) . .
C10 C9 C3 179.8(12) . .
C9 C10 Ag8 150.0(9) . .
C9 C10 Ag7 110.0(8) . .
Ag8 C10 Ag7 91.2(5) . .
C9 C10 Ag9 116.5(8) . .
Ag8 C10 Ag9 84.9(4) . .
Ag7 C10 Ag9 85.9(4) . .
C12 C11 C5 174.1(11) . .
C11 C12 Ag5 144.4(9) . .
C11 C12 Ag4 123.8(8) . .
Ag5 C12 Ag4 85.7(3) . .
C11 C12 Ag6 106.3(7) . .
Ag5 C12 Ag6 79.6(3) . .
Ag4 C12 Ag6 106.8(4) . .
N1 C13 C14 123.8(11) . .
N1 C13 N14 116.2(9) . .
C14 C13 N14 119.9(10) . .
C15 C14 C13 119.8(11) . .
C14 C15 C16 117.8(10) . .
C17 C16 C15 119.1(12) . .
C16 C17 N1 124.1(12) . .
C16 C17 N2 120.1(12) . .
N1 C17 N2 115.8(10) . .
N3 C19 N2 116.7(11) . .
N3 C19 C20 120.9(10) . .
N2 C19 C20 122.3(10) . .
C21 C20 C19 116.8(11) . .
C20 C21 C22 121.5(12) . .
C23 C22 C21 115.7(11) . .
N3 C23 C22 126.5(12) . .
N3 C23 N4 114.4(15) . .
C22 C23 N4 119.1(12) . .
N5 C25 N4 115.1(12) . .
N5 C25 C26 116.6(15) . .
N4 C25 C26 128.3(13) . .
C27 C26 C25 126.6(16) . .
C26 C27 C28 117.3(15) . .
C29 C28 C27 118.2(12) . .
N5 C29 C28 124.2(12) . .
N5 C29 N6 114.8(10) . .
C28 C29 N6 121.0(11) . .
N7 C31 C32 121.6(11) . .
N7 C31 N6 116.5(9) . .
C32 C31 N6 121.9(10) . .
C33 C32 C31 121.1(12) . .
C32 C33 C34 117.5(11) . .
C33 C34 C35 119.2(11) . .
N7 C35 N8 117.4(8) . .
N7 C35 C34 122.2(10) . .
N8 C35 C34 120.4(10) . .
N9 C37 N8 117.1(9) . .
N9 C37 C38 121.5(8) . .
N8 C37 C38 121.3(9) . .
C39 C38 C37 116.5(11) . .
C38 C39 C40 122.6(11) . .
C39 C40 C41 117.2(9) . .
N9 C41 C40 122.2(10) . .
N9 C41 N10 117.0(9) . .
C40 C41 N10 120.8(8) . .
N11 C43 C44 123.0(11) . .
N11 C43 N10 116.5(10) . .
C44 C43 N10 120.5(11) . .
C43 C44 C45 119.1(12) . .
C46 C45 C44 118.7(12) . .
C45 C46 C47 117.8(12) . .
N11 C47 C46 123.4(11) . .
N11 C47 N12 114.8(10) . .
C46 C47 N12 121.7(11) . .
N13 C49 C50 124.4(12) . .
N13 C49 N12 113.3(11) . .
C50 C49 N12 122.2(10) . .
C51 C50 C49 117.8(11) . .
C52 C51 C50 119.9(11) . .
C51 C52 C53 118.2(10) . .
N13 C53 C52 123.6(9) . .
N13 C53 N14 115.5(9) . .
C52 C53 N14 120.9(9) . .
C56 C55 N15 124.1(13) . .
C56 C55 N28 120.3(13) . .
N15 C55 N28 115.6(10) . .
C55 C56 C57 116.1(16) . .
C56 C57 C58 121.1(14) . .
C59 C58 C57 120.1(15) . .
N16 C59 C58 121.5(13) . .
N16 C59 N15 120.8(11) . .
C58 C59 N15 117.6(14) . .
N17 C61 N16 116.5(11) . .
N17 C61 C62 121.2(11) . .
N16 C61 C62 122.0(11) . .
C63 C62 C61 120.0(12) . .
C62 C63 C64 117.2(12) . .
C63 C64 C65 120.1(11) . .
C63 C64 Ag6 101.3(7) . .
C65 C64 Ag6 86.1(7) . .
N17 C65 C64 121.8(12) . .
N17 C65 N18 113.5(11) . .
C64 C65 N18 124.2(11) . .
N19 C67 N18 119.8(10) . .
N19 C67 C68 119.4(13) . .
N18 C67 C68 120.5(12) . .
C69 C68 C67 120.1(15) . .
C70 C69 C68 120.0(14) . .
C69 C70 C71 118.0(13) . .
C69 C70 Ag2A 95.3(12) . .
C71 C70 Ag2A 77.4(8) . .
N19 C71 C70 124.6(11) . .
N19 C71 N20 116.2(10) . .
C70 C71 N20 119.1(11) . .
N21 C73 N20 118.3(9) . .
N21 C73 C74 123.8(9) . .
N20 C73 C74 117.3(10) . .
C75 C74 C73 115.3(10) . .
C74 C75 C76 124.0(10) . .
C75 C76 C77 116.9(10) . .
N21 C77 N22 117.8(9) . .
N21 C77 C76 120.9(10) . .
N22 C77 C76 121.2(9) . .
N23 C79 C80 120.2(11) . .
N23 C79 N22 116.7(10) . .
C80 C79 N22 123.0(12) . .
C79 C80 C81 119.9(12) . .
C82 C81 C80 119.0(12) . .
C81 C82 C83 119.9(11) . .
N23 C83 N24 116.5(10) . .
N23 C83 C82 121.6(11) . .
N24 C83 C82 122.0(10) . .
N25 C85 C86 121.8(11) . .
N25 C85 N24 116.4(10) . .
C86 C85 N24 121.3(11) . .
C85 C86 C87 115.7(11) . .
C88 C87 C86 121.4(11) . .
C89 C88 C87 118.1(12) . .
N25 C89 C88 121.5(12) . .
N25 C89 N26 115.7(10) . .
C88 C89 N26 122.8(11) . .
N27 C91 C92 122.3(12) . .
N27 C91 N26 114.8(11) . .
C92 C91 N26 122.8(12) . .
C91 C92 C93 118.6(15) . .
C92 C93 C94 120.4(15) . .
C95 C94 C93 116.1(14) . .
N27 C95 C94 123.9(14) . .
N27 C95 N28 112.5(11) . .
C94 C95 N28 123.5(14) . .
N29 C97 N42 115.3(10) . .
N29 C97 C98 122.8(11) . .
N42 C97 C98 121.7(12) . .
C99 C98 C97 118.8(12) . .
C98 C99 C100 119.8(11) . .
C101 C100 C99 119.8(12) . .
C100 C101 N29 123.2(13) . .
C100 C101 N30 121.3(12) . .
N29 C101 N30 115.4(10) . .
N31 C103 C104 122.7(12) . .
N31 C103 N30 113.7(10) . .
C104 C103 N30 123.5(11) . .
C103 C104 C105 115.4(12) . .
C106 C105 C104 123.3(12) . .
C105 C106 C107 115.5(11) . .
N31 C107 C106 123.8(10) . .
N31 C107 N32 118.3(9) . .
C106 C107 N32 117.8(10) . .
N33 C109 C110 124.0(10) . .
N33 C109 N32 114.3(10) . .
C110 C109 N32 121.6(10) . .
C111 C110 C109 116.8(10) . .
C112 C111 C110 120.2(11) . .
C111 C112 C113 118.9(11) . .
N33 C113 C112 122.0(10) . .
N33 C113 N34 114.8(10) . .
C112 C113 N34 123.2(11) . .
N35 C115 C116 121.7(10) . .
N35 C115 N34 115.7(9) . .
C116 C115 N34 122.6(10) . .
C117 C116 C115 118.2(11) . .
C116 C117 C118 123.3(11) . .
C117 C118 C119 116.0(11) . .
N35 C119 N36 115.4(9) . .
N35 C119 C118 121.6(11) . .
N36 C119 C118 122.8(10) . .
N37 C121 C122 124.1(9) . .
N37 C121 N36 113.5(9) . .
C122 C121 N36 122.4(10) . .
C121 C122 C123 116.9(10) . .
C124 C123 C122 120.3(11) . .
C123 C124 C125 118.9(11) . .
N37 C125 N38 118.9(9) . .
N37 C125 C124 122.4(10) . .
N38 C125 C124 118.7(9) . .
N39 C127 C128 123.1(13) . .
N39 C127 N38 119.2(10) . .
C128 C127 N38 117.7(10) . .
C129 C128 C127 117.3(12) . .
C128 C129 C130 122.0(11) . .
C129 C130 C131 117.6(13) . .
N39 C131 N40 118.4(10) . .
N39 C131 C130 119.9(11) . .
N40 C131 C130 121.6(12) . .
N41 C133 N40 117.4(10) . .
N41 C133 C134 120.3(10) . .
N40 C133 C134 122.2(10) . .
C135 C134 C133 118.9(10) . .
C136 C135 C134 121.7(11) . .
C135 C136 C137 116.9(11) . .
N41 C137 N42 118.4(10) . .
N41 C137 C136 122.8(10) . .
N42 C137 C136 118.7(11) . .
F11 C277 F13 108.5(11) . .
F11 C277 F12 105.9(11) . .
F13 C277 F12 106.0(9) . .
F11 C277 S1 112.8(8) . .
F13 C277 S1 112.5(9) . .
F12 C277 S1 110.7(10) . .
F33 C279 F31 104.8(10) . .
F33 C279 F32 103.0(11) . .
F31 C279 F32 104.7(10) . .
F33 C279 S3 115.7(9) . .
F31 C279 S3 114.1(10) . .
F32 C279 S3 113.3(9) . .
C13 N1 C17 115.4(9) . .
C13 N1 Ag1 124.8(8) . .
C17 N1 Ag1 117.7(8) . .
C19 N2 C17 120.4(10) . .
C19 N2 C18 117.1(10) . .
C17 N2 C18 121.7(10) . .
C19 N3 C23 118.5(11) . .
C23 N4 C25 122.6(10) . .
C23 N4 C24 118.8(11) . .
C25 N4 C24 114.3(11) . .
C29 N5 C25 116.9(11) . .
C29 N5 Ag3 113.1(8) . .
C25 N5 Ag3 129.7(9) . .
C31 N6 C30 116.5(10) . .
C31 N6 C29 113.8(8) . .
C30 N6 C29 115.5(10) . .
C31 N7 C35 118.2(9) . .
C31 N7 Ag3 104.3(7) . .
C35 N7 Ag3 135.0(7) . .
C37 N8 C35 124.5(8) . .
C37 N8 C36 119.3(8) . .
C35 N8 C36 115.1(8) . .
C37 N9 C41 119.9(9) . .
C43 N10 C41 124.1(10) . .
C43 N10 C42 116.3(9) . .
C41 N10 C42 118.8(8) . .
C47 N11 C43 117.3(10) . .
C47 N11 Ag2 116.4(8) . .
C43 N11 Ag2 126.2(7) . .
C49 N12 C48 119.6(9) . .
C49 N12 C47 115.1(10) . .
C48 N12 C47 117.3(9) . .
C49 N13 C53 115.8(10) . .
C13 N14 C53 122.3(8) . .
C13 N14 C54 118.3(9) . .
C53 N14 C54 116.3(10) . .
C55 N15 C59 120.9(11) . .
C55 N15 Ag4 112.9(8) . .
C59 N15 Ag4 121.5(8) . .
C59 N16 C61 124.3(10) . .
C59 N16 C60 115.9(11) . .
C61 N16 C60 119.7(11) . .
C61 N17 C65 119.7(11) . .
C67 N18 C65 122.6(10) . .
C67 N18 C66 119.3(10) . .
C65 N18 C66 116.1(11) . .
C67 N19 C71 117.8(10) . .
C67 N19 Ag6 126.8(8) . .
C71 N19 Ag6 115.4(7) . .
C73 N20 C71 119.2(8) . .
C73 N20 C72 119.5(9) . .
C71 N20 C72 119.1(8) . .
C73 N21 C77 118.1(9) . .
C73 N21 Ag20 114.7(6) . .
C77 N21 Ag20 113.0(7) . .
C73 N21 Ag2A 119.6(6) . .
C77 N21 Ag2A 121.0(7) . .
Ag20 N21 Ag2A 26.86(15) . .
C77 N22 C79 123.4(9) . .
C77 N22 C78 121.4(9) . .
C79 N22 C78 115.2(9) . .
C83 N23 C79 119.1(10) . .
C83 N23 Ag5 122.5(8) . .
C79 N23 Ag5 118.3(7) . .
C83 N24 C85 123.5(10) . .
C83 N24 C84 115.8(10) . .
C85 N24 C84 114.7(9) . .
C85 N25 C89 121.1(10) . .
C85 N25 Ag5 110.5(7) . .
C89 N25 Ag5 115.4(7) . .
C89 N26 C91 121.5(11) . .
C89 N26 C90 118.7(10) . .
C91 N26 C90 118.7(10) . .
C95 N27 C91 118.5(11) . .
C95 N27 Ag4 101.8(8) . .
C91 N27 Ag4 120.0(7) . .
C95 N28 C55 117.2(11) . .
C95 N28 C96 117.3(11) . .
C55 N28 C96 113.3(11) . .
C97 N29 C101 115.5(10) . .
C97 N29 Ag7 133.2(8) . .
C101 N29 Ag7 109.9(8) . .
C101 N30 C102 113.2(10) . .
C101 N30 C103 116.9(10) . .
C102 N30 C103 118.2(10) . .
C107 N31 C103 119.1(9) . .
C107 N32 C109 121.4(9) . .
C107 N32 C108 121.7(10) . .
C109 N32 C108 114.4(9) . .
C109 N33 C113 117.9(10) . .
C115 N34 C113 120.0(9) . .
C115 N34 C114 118.0(9) . .
C113 N34 C114 116.5(9) . .
C119 N35 C115 118.7(9) . .
C119 N35 Ag8 119.7(7) . .
C115 N35 Ag8 121.4(7) . .
C121 N36 C119 116.6(9) . .
C121 N36 C120 118.5(8) . .
C119 N36 C120 116.1(8) . .
C125 N37 C121 117.3(9) . .
C125 N38 C127 120.1(8) . .
C125 N38 C126 120.3(10) . .
C127 N38 C126 119.5(10) . .
C127 N39 C131 120.1(10) . .
C127 N39 Ag9 121.4(8) . .
C131 N39 Ag9 118.0(7) . .
C133 N40 C131 122.8(9) . .
C133 N40 C132 117.7(10) . .
C131 N40 C132 119.5(9) . .
C133 N41 C137 119.2(10) . .
C97 N42 C137 121.2(10) . .
C97 N42 C138 118.3(10) . .
C137 N42 C138 118.2(11) . .
S1 O2 Ag6 148.8(5) . .
S3 O7 Ag1 125.8(4) . .
C146 Ag10 N43 132.0(3) . .
C146 Ag10 Ag11 45.3(3) . .
N43 Ag10 Ag11 160.9(2) . .
C146 Ag10 Ag12 44.0(3) . .
N43 Ag10 Ag12 132.8(2) . .
Ag11 Ag10 Ag12 61.64(3) . .
C146 Ag11 N49 170.3(3) . .
C146 Ag11 N47 109.5(3) . .
N49 Ag11 N47 79.6(3) . .
C146 Ag11 Ag10 48.4(3) . .
N49 Ag11 Ag10 129.3(3) . .
N47 Ag11 Ag10 125.9(2) . .
C146 Ag11 Ag12 43.2(3) . .
N49 Ag11 Ag12 127.2(3) . .
N47 Ag11 Ag12 143.33(18) . .
Ag10 Ag11 Ag12 60.33(3) . .
C146 Ag12 N53 171.7(3) . .
C146 Ag12 O6 110.0(3) . .
N53 Ag12 O6 77.1(3) . .
C146 Ag12 Ag10 47.0(3) . .
N53 Ag12 Ag10 124.9(2) . .
O6 Ag12 Ag10 152.69(19) . .
C146 Ag12 Ag11 43.3(3) . .
N53 Ag12 Ag11 137.6(3) . .
O6 Ag12 Ag11 118.83(18) . .
Ag10 Ag12 Ag11 58.03(3) . .
C148 Ag13 N57 166.8(3) . .
C148 Ag13 Ag15 45.1(2) . .
N57 Ag13 Ag15 128.9(2) . .
C148 Ag13 Ag14 43.2(3) . .
N57 Ag13 Ag14 148.3(3) . .
Ag15 Ag13 Ag14 56.25(3) . .
C148 Ag14 N65 170.9(3) . .
C148 Ag14 Ag15 47.6(3) . .
N65 Ag14 Ag15 138.4(2) . .
C148 Ag14 Ag13 44.4(3) . .
N65 Ag14 Ag13 141.8(2) . .
Ag15 Ag14 Ag13 60.36(4) . .
C148 Ag15 N61 175.2(3) . .
C148 Ag15 O12 97.9(3) . .
N61 Ag15 O12 86.4(3) . .
C148 Ag15 Ag14 47.2(3) . .
N61 Ag15 Ag14 129.6(2) . .
O12 Ag15 Ag14 140.32(18) . .
C148 Ag15 Ag13 46.1(3) . .
N61 Ag15 Ag13 137.7(3) . .
O12 Ag15 Ag13 78.77(19) . .
Ag14 Ag15 Ag13 63.38(4) . .
C150 Ag16 N71 173.1(3) . .
C150 Ag16 N73 108.0(3) . .
N71 Ag16 N73 75.8(3) . .
C150 Ag16 Ag17 46.6(3) . .
N71 Ag16 Ag17 139.4(2) . .
N73 Ag16 Ag17 97.9(2) . .
C150 Ag17 N77 159.2(3) . .
C150 Ag17 N75 126.1(3) . .
N77 Ag17 N75 74.7(3) . .
C150 Ag17 Ag18 51.9(3) . .
N77 Ag17 Ag18 112.5(2) . .
N75 Ag17 Ag18 144.8(2) . .
C150 Ag17 Ag16 47.2(3) . .
N77 Ag17 Ag16 150.6(2) . .
N75 Ag17 Ag16 82.6(2) . .
Ag18 Ag17 Ag16 76.54(3) . .
C150 Ag18 N81 153.7(3) . .
C150 Ag18 O10 100.2(3) . .
N81 Ag18 O10 105.1(3) . .
C150 Ag18 C272 115.6(2) . .
N81 Ag18 C272 76.9(4) . .
O10 Ag18 C272 79.0(3) . .
C150 Ag18 Ag17 48.6(3) . .
N81 Ag18 Ag17 105.4(2) . .
O10 Ag18 Ag17 148.35(18) . .
C272 Ag18 Ag17 116.2(3) . .
Ag1A Ag19 N79 94.0(8) . .
Ag1A Ag19 C265 130.9(9) . .
N79 Ag19 C265 71.1(4) . .
Ag19 Ag1A N79 71.0(7) . .
C144 C139 C145 118.4(9) . .
C144 C139 C140 120.5(9) . .
C145 C139 C140 120.7(8) . .
C141 C140 C139 118.5(8) . .
C140 C141 C142 120.8(8) . .
C140 C141 C147 119.5(9) . .
C142 C141 C147 119.6(9) . .
C143 C142 C141 119.3(9) . .
C142 C143 C144 121.2(9) . .
C142 C143 C149 120.0(9) . .
C144 C143 C149 118.7(9) . .
C143 C144 C139 119.7(9) . .
C146 C145 C139 173.3(11) . .
C145 C146 Ag12 131.0(8) . .
C145 C146 Ag11 132.3(8) . .
Ag12 C146 Ag11 93.5(4) . .
C145 C146 Ag10 107.4(8) . .
Ag12 C146 Ag10 89.0(4) . .
Ag11 C146 Ag10 86.3(4) . .
C148 C147 C141 174.1(11) . .
C147 C148 Ag14 145.6(9) . .
C147 C148 Ag15 123.3(8) . .
Ag14 C148 Ag15 85.2(4) . .
C147 C148 Ag13 105.7(8) . .
Ag14 C148 Ag13 92.4(4) . .
Ag15 C148 Ag13 88.8(4) . .
C150 C149 C143 175.7(11) . .
C149 C150 Ag17 142.9(8) . .
C149 C150 Ag16 123.7(8) . .
Ag17 C150 Ag16 86.2(4) . .
C149 C150 Ag18 107.1(7) . .
Ag17 C150 Ag18 79.5(4) . .
Ag16 C150 Ag18 107.8(4) . .
N43 C151 N56 115.9(7) . .
N43 C151 C152 120.5(9) . .
N56 C151 C152 123.6(9) . .
C153 C152 C151 119.1(12) . .
C154 C153 C152 118.2(12) . .
C153 C154 C155 123.3(12) . .
C154 C155 N43 119.3(10) . .
C154 C155 N44 124.0(10) . .
N43 C155 N44 116.7(8) . .
N45 C157 C158 123.1(9) . .
N45 C157 N44 116.6(8) . .
C158 C157 N44 120.4(9) . .
C159 C158 C157 116.3(11) . .
C160 C159 C158 122.5(11) . .
C159 C160 C161 116.2(10) . .
N45 C161 N46 117.3(8) . .
N45 C161 C160 122.9(9) . .
N46 C161 C160 119.8(9) . .
N47 C163 C164 121.9(10) . .
N47 C163 N46 117.9(6) . .
C164 C163 N46 119.8(9) . .
C165 C164 C163 118.2(13) . .
C166 C165 C164 120.9(15) . .
C165 C166 C167 119.3(13) . .
N47 C167 N48 116.1(8) . .
N47 C167 C166 119.3(12) . .
N48 C167 C166 124.5(11) . .
N49 C169 C170 124.5(12) . .
N49 C169 N48 115.7(8) . .
C170 C169 N48 119.8(12) . .
C169 C170 C171 114.3(15) . .
C172 C171 C170 124.3(16) . .
C171 C172 C173 115.0(16) . .
N49 C173 N50 119.5(9) . .
N49 C173 C172 121.8(14) . .
N50 C173 C172 118.6(13) . .
N51 C175 C176 126.5(11) . .
N51 C175 N50 112.9(10) . .
C176 C175 N50 120.5(11) . .
C175 C176 C177 115.6(11) . .
C178 C177 C176 120.0(14) . .
C177 C178 C179 119.4(14) . .
N51 C179 N52 119.0(12) . .
N51 C179 C178 120.7(10) . .
N52 C179 C178 120.1(12) . .
N53 C181 N52 115.4(7) . .
N53 C181 C182 121.1(11) . .
N52 C181 C182 123.4(12) . .
C183 C182 C181 117.7(14) . .
C184 C183 C182 121.8(13) . .
C183 C184 C185 121.1(14) . .
N54 C185 N53 120.4(8) . .
N54 C185 C184 122.5(12) . .
N53 C185 C184 117.1(12) . .
N55 C187 C188 119.8(10) . .
N55 C187 N54 118.7(9) . .
C188 C187 N54 121.5(10) . .
C189 C188 C187 120.0(12) . .
C188 C189 C190 120.9(12) . .
C189 C190 C191 117.2(11) . .
N55 C191 N56 117.9(11) . .
N55 C191 C190 121.6(11) . .
N56 C191 C190 120.4(9) . .
N57 C193 C194 121.4(13) . .
N57 C193 N70 116.2(8) . .
C194 C193 N70 122.3(12) . .
C193 C194 C195 119.9(15) . .
C196 C195 C194 118.3(14) . .
C197 C196 C195 120.0(15) . .
C196 C197 N57 122.8(12) . .
C196 C197 N58 120.6(12) . .
N57 C197 N58 116.5(8) . .
C200 C199 N59 126.4(14) . .
C200 C199 N58 123.9(16) . .
N59 C199 N58 109.6(13) . .
C199 C200 C201 117.6(17) . .
C202 C201 C200 121.8(14) . .
C201 C202 C203 117.2(12) . .
C202 C203 N59 124.3(12) . .
C202 C203 N60 123.6(10) . .
N59 C203 N60 111.8(10) . .
N61 C205 N60 118.2(8) . .
N61 C205 C206 118.8(12) . .
N60 C205 C206 122.9(11) . .
C207 C206 C205 120.7(13) . .
C206 C207 C208 121.3(13) . .
C207 C208 C209 116.3(14) . .
N61 C209 C208 122.6(12) . .
N61 C209 N62 117.1(8) . .
C208 C209 N62 120.3(11) . .
N63 C211 N62 115.5(9) . .
N63 C211 C212 123.5(9) . .
N62 C211 C212 120.9(9) . .
C213 C212 C211 118.2(10) . .
C212 C213 C214 120.1(12) . .
C215 C214 C213 118.2(11) . .
C214 C215 N63 123.8(9) . .
C214 C215 N64 122.8(9) . .
N63 C215 N64 113.3(8) . .
C218 C217 N65 123.0(10) . .
C218 C217 N64 124.4(10) . .
N65 C217 N64 112.6(9) . .
C217 C218 C219 119.4(11) . .
C218 C219 C220 120.1(10) . .
C221 C220 C219 117.2(12) . .
N65 C221 N66 115.7(9) . .
N65 C221 C220 122.3(10) . .
N66 C221 C220 122.0(11) . .
N67 C223 N66 113.5(10) . .
N67 C223 C224 122.8(10) . .
N66 C223 C224 123.4(10) . .
C223 C224 C225 117.5(11) . .
C226 C225 C224 121.2(11) . .
C225 C226 C227 117.1(11) . .
N67 C227 N68 116.6(11) . .
N67 C227 C226 122.0(10) . .
N68 C227 C226 121.4(11) . .
N69 C229 C230 124.4(12) . .
N69 C229 N68 119.5(11) . .
C230 C229 N68 116.1(13) . .
C231 C230 C229 115.4(14) . .
C232 C231 C230 122.1(15) . .
C231 C232 C233 117.5(14) . .
N69 C233 N70 113.2(11) . .
N69 C233 C232 121.0(13) . .
N70 C233 C232 125.4(13) . .
N71 C235 N84 120.6(9) . .
N71 C235 C236 121.1(10) . .
N84 C235 C236 118.1(10) . .
C237 C236 C235 117.9(11) . .
C238 C237 C236 120.8(11) . .
C237 C238 C239 116.2(12) . .
N71 C239 C238 125.9(11) . .
N71 C239 N72 114.3(9) . .
C238 C239 N72 119.7(11) . .
C242 C241 N73 124.8(11) . .
C242 C241 N72 125.3(11) . .
N73 C241 N72 109.7(10) . .
C241 C242 C243 115.6(11) . .
C244 C243 C242 122.2(12) . .
C243 C244 C245 118.5(12) . .
N73 C245 N74 115.4(9) . .
N73 C245 C244 121.0(11) . .
N74 C245 C244 123.6(11) . .
N75 C247 C248 120.8(10) . .
N75 C247 N74 115.5(9) . .
C248 C247 N74 123.6(11) . .
C249 C248 C247 120.2(11) . .
C248 C249 C250 120.6(12) . .
C249 C250 C251 118.2(12) . .
N75 C251 C250 120.7(11) . .
N75 C251 N76 114.9(10) . .
C250 C251 N76 124.0(10) . .
N77 C253 N76 118.4(10) . .
N77 C253 C254 122.6(11) . .
N76 C253 C254 119.0(10) . .
C255 C254 C253 117.1(11) . .
C254 C255 C256 121.1(13) . .
C257 C256 C255 118.2(12) . .
N77 C257 C256 124.2(11) . .
N77 C257 N78 115.8(10) . .
C256 C257 N78 120.0(11) . .
N79 C259 C260 122.8(11) . .
N79 C259 N78 117.6(10) . .
C260 C259 N78 119.4(10) . .
C261 C260 C259 116.3(11) . .
C262 C261 C260 121.5(12) . .
C263 C262 C261 120.0(12) . .
C262 C263 N79 121.8(11) . .
C262 C263 N80 121.9(11) . .
N79 C263 N80 116.3(10) . .
N80 C265 C266 123.9(12) . .
N80 C265 N81 117.6(11) . .
C266 C265 N81 118.4(11) . .
N80 C265 Ag19 94.4(8) . .
C266 C265 Ag19 83.7(11) . .
N81 C265 Ag19 93.4(7) . .
C267 C266 C265 119.6(15) . .
C266 C267 C268 122.2(14) . .
C267 C268 C269 119.0(12) . .
N81 C269 N82 119.7(11) . .
N81 C269 C268 120.0(11) . .
N82 C269 C268 120.3(10) . .
N83 C271 N82 117.0(11) . .
N83 C271 C272 121.4(12) . .
N82 C271 C272 121.4(10) . .
C273 C272 C271 116.8(11) . .
C273 C272 Ag18 102.7(8) . .
C271 C272 Ag18 86.9(6) . .
C274 C273 C272 124.3(13) . .
C273 C274 C275 116.6(14) . .
N83 C275 C274 122.8(11) . .
N83 C275 N84 111.6(11) . .
C274 C275 N84 125.0(12) . .
F22 C278 F23 106.9(11) . .
F22 C278 F21 109.1(11) . .
F23 C278 F21 107.4(10) . .
F22 C278 S2 111.2(9) . .
F23 C278 S2 111.0(9) . .
F21 C278 S2 111.0(9) . .
F41 C280 F42 111.2(13) . .
F41 C280 F43 105.4(12) . .
F42 C280 F43 106.9(13) . .
F41 C280 S4 112.0(12) . .
F42 C280 S4 111.1(10) . .
F43 C280 S4 109.9(10) . .
C151 N43 C155 119.4(7) . .
C151 N43 Ag10 115.2(6) . .
C155 N43 Ag10 124.9(5) . .
C155 N44 C157 123.7(7) . .
C155 N44 C156 118.8(7) . .
C157 N44 C156 116.5(6) . .
C161 N45 C157 119.0(7) . .
C163 N46 C161 122.2(7) . .
C163 N46 C162 117.3(7) . .
C161 N46 C162 119.4(7) . .
C167 N47 C163 120.4(7) . .
C167 N47 Ag11 103.5(5) . .
C163 N47 Ag11 135.7(6) . .
C167 N48 C169 114.5(6) . .
C167 N48 C168 118.1(9) . .
C169 N48 C168 113.8(9) . .
C173 N49 C169 119.8(8) . .
C173 N49 Ag11 128.2(7) . .
C169 N49 Ag11 111.9(5) . .
C173 N50 C175 120.3(7) . .
C173 N50 C174 119.1(8) . .
C175 N50 C174 117.7(8) . .
C175 N51 C179 117.5(9) . .
C179 N52 C181 124.3(9) . .
C179 N52 C180 115.7(9) . .
C181 N52 C180 119.7(8) . .
C181 N53 C185 120.8(7) . .
C181 N53 Ag12 117.3(6) . .
C185 N53 Ag12 121.2(6) . .
C185 N54 C187 121.4(7) . .
C185 N54 C186 116.6(8) . .
C187 N54 C186 118.7(8) . .
C191 N55 C187 120.4(8) . .
C151 N56 C191 120.1(8) . .
C151 N56 C192 116.5(7) . .
C191 N56 C192 118.0(7) . .
C193 N57 C197 117.6(7) . .
C193 N57 Ag13 109.1(6) . .
C197 N57 Ag13 131.2(6) . .
C197 N58 C198 119.9(9) . .
C197 N58 C199 126.8(9) . .
C198 N58 C199 111.5(9) . .
C199 N59 C203 112.6(9) . .
C205 N60 C203 118.3(7) . .
C205 N60 C204 117.3(8) . .
C203 N60 C204 124.5(9) . .
C205 N61 C209 120.0(8) . .
C205 N61 Ag15 119.0(6) . .
C209 N61 Ag15 120.5(6) . .
C211 N62 C209 123.7(7) . .
C211 N62 C210 121.0(8) . .
C209 N62 C210 115.4(7) . .
C211 N63 C215 116.1(7) . .
C215 N64 C217 118.9(7) . .
C215 N64 C216 118.8(6) . .
C217 N64 C216 114.4(7) . .
C217 N65 C221 117.8(9) . .
C217 N65 Ag14 121.9(7) . .
C221 N65 Ag14 120.2(7) . .
C223 N66 C221 119.6(10) . .
C223 N66 C222 118.4(9) . .
C221 N66 C222 116.6(10) . .
C227 N67 C223 119.3(10) . .
C227 N68 C229 120.9(11) . .
C227 N68 C228 116.4(10) . .
C229 N68 C228 120.5(10) . .
C229 N69 C233 119.5(11) . .
C233 N70 C193 117.6(9) . .
C233 N70 C234 117.3(12) . .
C193 N70 C234 112.1(10) . .
C239 N71 C235 117.8(9) . .
C239 N71 Ag16 116.4(7) . .
C235 N71 Ag16 122.5(7) . .
C241 N72 C239 120.4(9) . .
C241 N72 C240 115.6(10) . .
C239 N72 C240 113.5(10) . .
C245 N73 C241 117.7(10) . .
C245 N73 Ag16 116.2(6) . .
C241 N73 Ag16 102.8(6) . .
C245 N74 C247 119.2(9) . .
C245 N74 C246 119.2(9) . .
C247 N74 C246 119.9(9) . .
C247 N75 C251 119.3(10) . .
C247 N75 Ag17 116.1(6) . .
C251 N75 Ag17 109.6(7) . .
C253 N76 C251 122.8(9) . .
C253 N76 C252 116.5(10) . .
C251 N76 C252 115.0(10) . .
C257 N77 C253 116.6(10) . .
C257 N77 Ag17 125.1(7) . .
C253 N77 Ag17 118.3(8) . .
C257 N78 C259 123.4(9) . .
C257 N78 C258 114.3(10) . .
C259 N78 C258 121.5(10) . .
C259 N79 C263 117.4(10) . .
C259 N79 Ag19 123.8(8) . .
C263 N79 Ag19 117.1(7) . .
C259 N79 Ag1A 114.9(8) . .
C263 N79 Ag1A 120.7(7) . .
Ag19 N79 Ag1A 15.02(18) . .
C265 N80 C263 125.8(10) . .
C265 N80 C264 116.4(9) . .
C263 N80 C264 114.9(9) . .
C269 N81 C265 120.3(11) . .
C269 N81 Ag18 125.3(9) . .
C265 N81 Ag18 114.3(7) . .
C269 N82 C271 124.8(9) . .
C269 N82 C270 118.6(10) . .
C271 N82 C270 114.6(10) . .
C271 N83 C275 118.0(11) . .
C235 N84 C275 120.8(9) . .
C235 N84 C276 120.7(9) . .
C275 N84 C276 117.9(9) . .
S2 O6 Ag12 125.1(5) . .
S4 O10 Ag18 150.4(6) . .
S4 O12 Ag15 117.0(5) . .
O3 S1 O1 115.7(5) . .
O3 S1 O2 113.8(6) . .
O1 S1 O2 113.9(5) . .
O3 S1 C277 103.8(6) . .
O1 S1 C277 105.2(6) . .
O2 S1 C277 102.5(5) . .
O4 S2 O5 114.6(5) . .
O4 S2 O6 115.3(5) . .
O5 S2 O6 114.1(5) . .
O4 S2 C278 103.2(6) . .
O5 S2 C278 104.8(6) . .
O6 S2 C278 102.6(5) . .
O9 S3 O8 116.9(5) . .
O9 S3 O7 114.4(5) . .
O8 S3 O7 114.7(5) . .
O9 S3 C279 102.3(5) . .
O8 S3 C279 103.1(6) . .
O7 S3 C279 102.6(5) . .
O11 S4 O12 113.7(6) . .
O11 S4 O10 116.7(7) . .
O12 S4 O10 113.6(5) . .
O11 S4 C280 106.2(7) . .
O12 S4 C280 103.3(7) . .
O10 S4 C280 101.2(6) . .
O15 S5 O13 117.4(9) . .
O15 S5 O14 113.3(12) . .
O13 S5 O14 113.2(10) . .
O15 S5 C281 102.3(8) . .
O13 S5 C281 105.1(6) . .
O14 S5 C281 103.3(7) . .
F51 C281 F53 108.0(14) . .
F51 C281 F52 107.2(13) . .
F53 C281 F52 107.4(12) . .
F51 C281 S5 110.2(12) . .
F53 C281 S5 112.2(10) . .
F52 C281 S5 111.6(10) . .
O20 S7 O21 112.2(8) . .
O20 S7 O19 115.4(8) . .
O21 S7 O19 111.7(8) . .
O20 S7 C283 102.6(10) . .
O21 S7 C283 107.6(10) . .
O19 S7 C283 106.4(8) . .
F71 C283 F73 107.7(19) . .
F71 C283 F72 105.0(19) . .
F73 C283 F72 105.9(17) . .
F71 C283 S7 117.1(15) . .
F73 C283 S7 113.7(17) . .
F72 C283 S7 106.4(13) . .
O23 S8 O24 118.8(9) . .
O23 S8 O22 116.8(10) . .
O24 S8 O22 113.0(9) . .
O23 S8 C284 104.0(11) . .
O24 S8 C284 103.3(8) . .
O22 S8 C284 96.5(11) . .
F82 C284 F81 102.9(15) . .
F82 C284 F83 103.6(16) . .
F81 C284 F83 104.4(15) . .
F82 C284 S8 111.1(14) . .
F81 C284 S8 113.9(17) . .
F83 C284 S8 119.3(13) . .
O25 S9 O27 121.4(11) . .
O25 S9 O26 108.0(13) . .
O27 S9 O26 109.8(13) . .
O25 S9 C285 105.3(10) . .
O27 S9 C285 108.1(9) . .
O26 S9 C285 102.4(9) . .
S9 O27 Ag21 114.1(10) . .
F92 C285 F93 101.2(17) . .
F92 C285 F91 98.5(16) . .
F93 C285 F91 100.7(17) . .
F92 C285 S9 120.0(16) . .
F93 C285 S9 119.8(16) . .
F91 C285 S9 113.0(15) . .
O29 S10 O30 118.0(8) . .
O29 S10 O28 114.2(9) . .
O30 S10 O28 112.6(9) . .
O29 S10 C286 104.7(11) . .
O30 S10 C286 102.0(10) . .
O28 S10 C286 102.8(13) . .
F103 C286 F101 106(2) . .
F103 C286 F102 104.5(18) . .
F101 C286 F102 104.6(19) . .
F103 C286 S10 118.6(19) . .
F101 C286 S10 112(2) . .
F102 C286 S10 109.2(18) . .
O31 S11 S11 68.7(10) . 3
O31 S11 O31 121.9(9) . 3
S11 S11 O31 53.1(7) 3 3
O31 S11 O32 112.2(15) . .
S11 S11 O32 134.1(17) 3 .
O31 S11 O32 108.1(12) 3 .
O31 S11 C287 108.3(9) . .
S11 S11 C287 121.3(10) 3 .
O31 S11 C287 101.8(9) 3 .
O32 S11 C287 102.4(17) . .
S11 O31 S11 58.1(9) . 3
F112 C287 F111 106(2) . .
F112 C287 F113 105.6(19) . .
F111 C287 F113 105.0(19) . .
F112 C287 S11 112(2) . .
F111 C287 S11 114.5(19) . .
F113 C287 S11 113(2) . .
Cl1 C288 Cl2 80.9(17) . .

loop_
_geom_bond_atom_site_label_1
_geom_bond_atom_site_label_2
_geom_bond_distance
_geom_bond_site_symmetry_2
Ag1 C8 2.179(9) .
Ag1 N1 2.263(8) .
Ag1 O7 2.557(7) .
Ag1 Ag2 3.0527(13) .
Ag1 Ag3 3.1044(12) .
Ag2 C8 2.255(9) .
Ag2 N11 2.282(9) .
Ag2 Ag3 2.9783(13) .
Ag3 C8 2.135(11) .
Ag3 N5 2.208(9) .
Ag3 N7 2.561(8) .
Ag4 C12 2.137(9) .
Ag4 N15 2.240(9) .
Ag4 N27 2.567(10) .
Ag4 Ag5 2.9028(13) .
Ag5 C12 2.130(10) .
Ag5 N23 2.240(9) .
Ag5 N25 2.376(8) .
Ag5 Ag6 2.8076(12) .
Ag6 C12 2.252(10) .
Ag6 N19 2.266(9) .
Ag6 O2 2.490(8) .
Ag6 C64 2.662(10) .
Ag7 N29 2.180(10) .
Ag7 C10 2.192(12) .
Ag7 Ag9 3.0053(12) .
Ag7 Ag8 3.0792(14) .
Ag8 C10 2.118(11) .
Ag8 N35 2.199(8) .
Ag8 Ag9 2.9282(13) .
Ag9 C10 2.219(11) .
Ag9 N39 2.227(8) .
Ag20 Ag2A 1.081(5) .
Ag20 N21 2.248(8) .
Ag2A N21 2.375(9) .
Ag2A C70 2.698(15) .
C1 C7 1.390(14) .
C1 C6 1.399(13) .
C1 C2 1.410(13) .
C2 C3 1.373(13) .
C3 C4 1.396(13) .
C3 C9 1.448(14) .
C4 C5 1.425(13) .
C5 C6 1.382(13) .
C5 C11 1.454(13) .
C7 C8 1.209(14) .
C9 C10 1.212(14) .
C11 C12 1.218(13) .
C13 N1 1.333(13) .
C13 C14 1.379(14) .
C13 N14 1.420(15) .
C14 C15 1.366(17) .
C15 C16 1.397(17) .
C16 C17 1.353(15) .
C17 N1 1.370(15) .
C17 N2 1.417(15) .
C18 N2 1.470(15) .
C19 N3 1.320(13) .
C19 N2 1.393(13) .
C19 C20 1.461(18) .
C20 C21 1.389(15) .
C21 C22 1.392(15) .
C22 C23 1.37(2) .
C23 N3 1.338(16) .
C23 N4 1.408(16) .
C24 N4 1.484(14) .
C25 N5 1.370(15) .
C25 N4 1.419(18) .
C25 C26 1.43(2) .
C26 C27 1.23(2) .
C27 C28 1.399(19) .
C28 C29 1.372(17) .
C29 N5 1.332(15) .
C29 N6 1.462(15) .
C30 N6 1.442(15) .
C31 N7 1.323(13) .
C31 C32 1.398(15) .
C31 N6 1.432(14) .
C32 C33 1.369(17) .
C33 C34 1.382(17) .
C34 C35 1.402(15) .
C35 N7 1.358(13) .
C35 N8 1.401(13) .
C36 N8 1.450(14) .
C37 N9 1.319(13) .
C37 N8 1.378(11) .
C37 C38 1.434(15) .
C38 C39 1.367(14) .
C39 C40 1.373(16) .
C40 C41 1.385(14) .
C41 N9 1.353(12) .
C41 N10 1.417(14) .
C42 N10 1.488(13) .
C43 N11 1.337(14) .
C43 C44 1.370(17) .
C43 N10 1.404(13) .
C44 C45 1.383(17) .
C45 C46 1.374(18) .
C46 C47 1.401(17) .
C47 N11 1.318(13) .
C47 N12 1.458(15) .
C48 N12 1.455(15) .
C49 N13 1.342(14) .
C49 C50 1.391(17) .
C49 N12 1.437(15) .
C50 C51 1.390(17) .
C51 C52 1.357(16) .
C52 C53 1.412(15) .
C53 N13 1.351(13) .
C53 N14 1.432(13) .
C54 N14 1.478(14) .
C55 C56 1.340(17) .
C55 N15 1.355(15) .
C55 N28 1.439(15) .
C56 C57 1.40(2) .
C57 C58 1.40(2) .
C58 C59 1.374(18) .
C59 N16 1.358(17) .
C59 N15 1.380(16) .
C60 N16 1.480(16) .
C61 N17 1.321(15) .
C61 N16 1.404(15) .
C61 C62 1.445(17) .
C62 C63 1.363(17) .
C63 C64 1.404(17) .
C64 C65 1.406(16) .
C65 N17 1.330(14) .
C65 N18 1.424(15) .
C66 N18 1.462(14) .
C67 N19 1.345(13) .
C67 N18 1.384(15) .
C67 C68 1.438(19) .
C68 C69 1.38(2) .
C69 C70 1.341(19) .
C70 C71 1.386(16) .
C71 N19 1.356(14) .
C71 N20 1.442(14) .
C72 N20 1.487(13) .
C73 N21 1.334(13) .
C73 N20 1.406(12) .
C73 C74 1.431(15) .
C74 C75 1.349(15) .
C75 C76 1.368(15) .
C76 C77 1.433(14) .
C77 N21 1.354(12) .
C77 N22 1.357(13) .
C78 N22 1.508(14) .
C79 N23 1.376(15) .
C79 C80 1.387(16) .
C79 N22 1.388(13) .
C80 C81 1.391(18) .
C81 C82 1.349(18) .
C82 C83 1.400(15) .
C83 N23 1.331(14) .
C83 N24 1.391(15) .
C84 N24 1.492(13) .
C85 N25 1.326(14) .
C85 C86 1.408(16) .
C85 N24 1.432(15) .
C86 C87 1.419(17) .
C87 C88 1.378(17) .
C88 C89 1.377(16) .
C89 N25 1.346(14) .
C89 N26 1.384(15) .
C90 N26 1.430(15) .
C91 N27 1.339(16) .
C91 C92 1.361(17) .
C91 N26 1.398(15) .
C92 C93 1.36(2) .
C93 C94 1.41(2) .
C94 C95 1.365(19) .
C95 N27 1.330(15) .
C95 N28 1.428(17) .
C96 N28 1.490(17) .
C97 N29 1.379(15) .
C97 N42 1.388(15) .
C97 C98 1.403(16) .
C98 C99 1.363(17) .
C99 C100 1.387(18) .
C100 C101 1.356(16) .
C101 N29 1.387(16) .
C101 N30 1.412(16) .
C102 N30 1.437(16) .
C103 N31 1.331(13) .
C103 C104 1.383(15) .
C103 N30 1.439(15) .
C104 C105 1.387(18) .
C105 C106 1.350(17) .
C106 C107 1.389(15) .
C107 N31 1.306(13) .
C107 N32 1.416(14) .
C108 N32 1.518(16) .
C109 N33 1.328(14) .
C109 C110 1.404(16) .
C109 N32 1.427(14) .
C110 C111 1.384(16) .
C111 C112 1.375(14) .
C112 C113 1.392(16) .
C113 N33 1.350(14) .
C113 N34 1.413(13) .
C114 N34 1.452(14) .
C115 N35 1.368(12) .
C115 C116 1.391(15) .
C115 N34 1.408(13) .
C116 C117 1.345(16) .
C117 C118 1.388(17) .
C118 C119 1.420(14) .
C119 N35 1.358(13) .
C119 N36 1.420(14) .
C120 N36 1.433(12) .
C121 N37 1.362(13) .
C121 C122 1.376(14) .
C121 N36 1.410(12) .
C122 C123 1.407(15) .
C123 C124 1.345(16) .
C124 C125 1.419(15) .
C125 N37 1.325(12) .
C125 N38 1.393(13) .
C126 N38 1.433(15) .
C127 N39 1.314(13) .
C127 C128 1.413(15) .
C127 N38 1.429(15) .
C128 C129 1.356(17) .
C129 C130 1.381(19) .
C130 C131 1.436(16) .
C131 N39 1.360(14) .
C131 N40 1.379(14) .
C132 N40 1.491(14) .
C133 N41 1.312(14) .
C133 N40 1.346(13) .
C133 C134 1.445(15) .
C134 C135 1.398(16) .
C135 C136 1.322(15) .
C136 C137 1.439(16) .
C137 N41 1.373(15) .
C137 N42 1.402(13) .
C138 N42 1.454(16) .
C277 F11 1.315(14) .
C277 F13 1.335(14) .
C277 F12 1.359(16) .
C277 S1 1.818(12) .
C279 F33 1.347(14) .
C279 F31 1.368(14) .
C279 F32 1.369(14) .
C279 S3 1.752(14) .
O1 S1 1.424(8) .
O2 S1 1.428(7) .
O3 S1 1.408(9) .
O7 S3 1.443(7) .
O8 S3 1.435(7) .
O9 S3 1.424(7) .
Ag10 C146 2.252(10) .
Ag10 N43 2.275(9) .
Ag10 Ag11 3.0070(13) .
Ag10 Ag12 3.0798(13) .
Ag11 C146 2.143(11) .
Ag11 N49 2.210(9) .
Ag11 N47 2.606(8) .
Ag11 Ag12 3.1189(13) .
Ag12 C146 2.138(10) .
Ag12 N53 2.285(8) .
Ag12 O6 2.544(8) .
Ag13 C148 2.197(11) .
Ag13 N57 2.226(10) .
Ag13 Ag15 3.0486(13) .
Ag13 Ag14 3.1358(15) .
Ag14 C148 2.148(11) .
Ag14 N65 2.186(8) .
Ag14 Ag15 2.9165(13) .
Ag15 C148 2.161(10) .
Ag15 N61 2.232(9) .
Ag15 O12 2.587(8) .
Ag16 C150 2.155(10) .
Ag16 N71 2.225(8) .
Ag16 N73 2.554(8) .
Ag16 Ag17 2.9327(13) .
Ag17 C150 2.136(11) .
Ag17 N77 2.243(9) .
Ag17 N75 2.379(8) .
Ag17 Ag18 2.8004(12) .
Ag18 C150 2.243(10) .
Ag18 N81 2.267(9) .
Ag18 O10 2.453(8) .
Ag18 C272 2.659(11) .
Ag19 Ag1A 0.604(7) .
Ag19 N79 2.202(9) .
Ag19 C265 2.654(14) .
Ag1A N79 2.323(9) .
Ag21 O27 2.460(17) .
C139 C144 1.409(13) .
C139 C145 1.421(14) .
C139 C140 1.422(13) .
C140 C141 1.397(13) .
C141 C142 1.427(13) .
C141 C147 1.454(13) .
C142 C143 1.385(13) .
C143 C144 1.391(13) .
C143 C149 1.414(13) .
C145 C146 1.218(14) .
C147 C148 1.191(14) .
C149 C150 1.236(14) .
C151 N43 1.359(10) .
C151 N56 1.375(10) .
C151 C152 1.395(17) .
C152 C153 1.39(2) .
C153 C154 1.329(18) .
C154 C155 1.364(16) .
C155 N43 1.365(10) .
C155 N44 1.382(12) .
C156 N44 1.486(10) .
C157 N45 1.345(11) .
C157 C158 1.383(15) .
C157 N44 1.424(11) .
C158 C159 1.378(15) .
C159 C160 1.354(15) .
C160 C161 1.427(16) .
C161 N45 1.293(11) .
C161 N46 1.414(11) .
C162 N46 1.440(14) .
C163 N47 1.359(10) .
C163 C164 1.374(14) .
C163 N46 1.414(11) .
C164 C165 1.370(19) .
C165 C166 1.36(2) .
C166 C167 1.418(17) .
C167 N47 1.338(12) .
C167 N48 1.403(14) .
C168 N48 1.473(14) .
C169 N49 1.330(13) .
C169 C170 1.375(17) .
C169 N48 1.451(12) .
C170 C171 1.43(2) .
C171 C172 1.35(3) .
C172 C173 1.45(2) .
C173 N49 1.328(14) .
C173 N50 1.363(15) .
C174 N50 1.529(11) .
C175 N51 1.317(13) .
C175 C176 1.392(19) .
C175 N50 1.426(12) .
C176 C177 1.397(18) .
C177 C178 1.353(16) .
C178 C179 1.44(2) .
C179 N51 1.328(15) .
C179 N52 1.382(12) .
C180 N52 1.516(17) .
C181 N53 1.357(13) .
C181 N52 1.392(11) .
C181 C182 1.393(15) .
C182 C183 1.37(2) .
C183 C184 1.33(2) .
C184 C185 1.411(15) .
C185 N54 1.325(15) .
C185 N53 1.381(13) .
C186 N54 1.426(12) .
C187 N55 1.347(12) .
C187 C188 1.395(17) .
C187 N54 1.403(12) .
C188 C189 1.349(17) .
C189 C190 1.354(16) .
C190 C191 1.431(17) .
C191 N55 1.312(12) .
C191 N56 1.414(14) .
C192 N56 1.498(11) .
C193 N57 1.363(12) .
C193 C194 1.367(16) .
C193 N70 1.436(13) .
C194 C195 1.41(2) .
C195 C196 1.36(2) .
C196 C197 1.355(17) .
C197 N57 1.374(13) .
C197 N58 1.380(12) .
C198 N58 1.454(16) .
C199 C200 1.34(2) .
C199 N59 1.341(18) .
C199 N58 1.465(15) .
C200 C201 1.38(2) .
C201 C202 1.322(18) .
C202 C203 1.389(18) .
C203 N59 1.399(12) .
C203 N60 1.408(14) .
C204 N60 1.454(13) .
C205 N61 1.357(12) .
C205 N60 1.385(14) .
C205 C206 1.408(18) .
C206 C207 1.37(2) .
C207 C208 1.389(19) .
C208 C209 1.400(16) .
C209 N61 1.375(12) .
C209 N62 1.422(14) .
C210 N62 1.492(13) .
C211 N63 1.342(12) .
C211 N62 1.375(10) .
C211 C212 1.395(16) .
C212 C213 1.358(15) .
C213 C214 1.389(16) .
C214 C215 1.362(15) .
C215 N63 1.364(10) .
C215 N64 1.388(9) .
C216 N64 1.484(11) .
C217 C218 1.342(14) .
C217 N65 1.365(13) .
C217 N64 1.456(13) .
C218 C219 1.387(17) .
C219 C220 1.404(17) .
C220 C221 1.397(15) .
C221 N65 1.366(14) .
C221 N66 1.395(13) .
C222 N66 1.533(16) .
C223 N67 1.357(13) .
C223 N66 1.366(13) .
C223 C224 1.369(16) .
C224 C225 1.407(17) .
C225 C226 1.374(15) .
C226 C227 1.421(17) .
C227 N67 1.333(15) .
C227 N68 1.397(13) .
C228 N68 1.479(15) .
C229 N69 1.303(16) .
C229 C230 1.410(16) .
C229 N68 1.421(16) .
C230 C231 1.37(2) .
C231 C232 1.36(2) .
C232 C233 1.427(18) .
C233 N69 1.322(15) .
C233 N70 1.350(15) .
C234 N70 1.500(17) .
C235 N71 1.341(13) .
C235 N84 1.373(14) .
C235 C236 1.428(15) .
C236 C237 1.400(17) .
C237 C238 1.366(17) .
C238 C239 1.394(16) .
C239 N71 1.323(14) .
C239 N72 1.451(14) .
C240 N72 1.483(13) .
C241 C242 1.359(16) .
C241 N73 1.388(15) .
C241 N72 1.430(15) .
C242 C243 1.394(17) .
C243 C244 1.379(17) .
C244 C245 1.403(15) .
C245 N73 1.350(14) .
C245 N74 1.402(13) .
C246 N74 1.429(14) .
C247 N75 1.328(14) .
C247 C248 1.406(15) .
C247 N74 1.414(13) .
C248 C249 1.307(16) .
C249 C250 1.374(17) .
C250 C251 1.407(16) .
C251 N75 1.343(13) .
C251 N76 1.439(14) .
C252 N76 1.490(14) .
C253 N77 1.356(13) .
C253 N76 1.400(15) .
C253 C254 1.423(16) .
C254 C255 1.366(19) .
C255 C256 1.375(17) .
C256 C257 1.367(16) .
C257 N77 1.350(14) .
C257 N78 1.410(14) .
C258 N78 1.452(14) .
C259 N79 1.346(13) .
C259 C260 1.382(15) .
C259 N78 1.418(14) .
C260 C261 1.358(17) .
C261 C262 1.339(16) .
C262 C263 1.332(15) .
C263 N79 1.350(15) .
C263 N80 1.398(14) .
C264 N80 1.468(13) .
C265 N80 1.369(14) .
C265 C266 1.394(19) .
C265 N81 1.395(15) .
C266 C267 1.33(2) .
C267 C268 1.35(2) .
C268 C269 1.388(17) .
C269 N81 1.350(14) .
C269 N82 1.366(15) .
C270 N82 1.475(14) .
C271 N83 1.325(14) .
C271 N82 1.403(15) .
C271 C272 1.438(16) .
C272 C273 1.338(17) .
C273 C274 1.327(16) .
C274 C275 1.402(18) .
C275 N83 1.360(16) .
C275 N84 1.442(14) .
C276 N84 1.491(15) .
C278 F22 1.299(13) .
C278 F23 1.347(13) .
C278 F21 1.353(14) .
C278 S2 1.820(14) .
C280 F41 1.286(19) .
C280 F42 1.323(15) .
C280 F43 1.348(17) .
C280 S4 1.842(14) .
O4 S2 1.410(9) .
O5 S2 1.426(8) .
O6 S2 1.461(8) .
O10 S4 1.454(8) .
O11 S4 1.419(10) .
O12 S4 1.444(9) .
S5 O15 1.407(12) .
S5 O13 1.408(11) .
S5 O14 1.450(13) .
S5 C281 1.814(15) .
F51 C281 1.273(17) .
F52 C281 1.304(14) .
F53 C281 1.299(16) .
S7 O20 1.440(11) .
S7 O21 1.465(12) .
S7 O19 1.479(12) .
S7 C283 1.80(2) .
F71 C283 1.30(2) .
F72 C283 1.46(2) .
F73 C283 1.34(2) .
S8 O23 1.374(11) .
S8 O24 1.412(11) .
S8 O22 1.413(12) .
S8 C284 1.69(2) .
F81 C284 1.334(15) .
F82 C284 1.334(17) .
F83 C284 1.341(16) .
S9 O25 1.304(13) .
S9 O27 1.395(17) .
S9 O26 1.474(19) .
S9 C285 1.64(3) .
F91 C285 1.401(17) .
F92 C285 1.361(17) .
F93 C285 1.369(17) .
S10 O29 1.425(11) .
S10 O30 1.438(11) .
S10 O28 1.499(12) .
S10 C286 1.83(3) .
F101 C286 1.346(19) .
F102 C286 1.351(18) .
F103 C286 1.346(19) .
S11 O31 1.334(15) .
S11 S11 1.416(18) 3
S11 O31 1.554(15) 3
S11 O32 1.58(3) .
S11 C287 1.88(3) .
O31 S11 1.554(15) 3
F111 C287 1.274(18) .
F112 C287 1.259(18) .
F113 C287 1.274(18) .
Cl1 C288 2.05(4) .
Cl2 C288 2.06(3) .
O4W O4W' 0.89(6) .

loop_
_platon_squeeze_void_nr
_platon_squeeze_void_average_x
_platon_squeeze_void_average_y
_platon_squeeze_void_average_z
_platon_squeeze_void_volume
_platon_squeeze_void_count_electrons
_platon_squeeze_void_content
1 0.000 0.926 0.173 8 3 ' '
2 0.000 0.074 0.827 8 2 ' '
3 0.250 0.473 0.424 4345 2907 ' '
4 0.500 0.426 0.327 8 2 ' '
5 0.500 0.574 0.673 8 3 ' '
6 0.750 0.014 0.926 4345 2920 ' '
